data_7716507
loop_
_publ_author_name
'Beckmann, J. Louis'
'Tiessen, Natalia'
'Neumann, Beate'
'Stammler, Hans-Georg'
'Hoge, Berthold'
'Mitzel, Norbert W.'

_publ_section_title
;
 Polydentate chalcogen bonding: anion trapping with a water-stable host
 compound carrying Se-CF<sub>3</sub> functions.
;
_journal_issue 29
_journal_name_full 'Dalton transactions (Cambridge, England : 2003)'
_journal_page_first 12234
_journal_page_last 12239
_journal_paper_doi 10.1039/d4dt01730g
_journal_volume 53
_journal_year 2024
_chemical_formula_moiety '0.765(Br), C40 H16 F12 Se4, C40 H100 N13 P4, 0.235(OH)'
_chemical_formula_sum 'C80 H116 Br0.76 F12 N13 O0.24 P4 Se4'
_chemical_formula_weight 1992.46
_space_group_crystal_system triclinic
_space_group_IT_number 2
_space_group_name_Hall '-P 1'
_space_group_name_H-M_alt 'P -1'
_atom_sites_solution_hydrogens mixed
_atom_sites_solution_primary dual
_audit_creation_date 2023-08-02
_audit_creation_method
;
Olex2 1.5-ac5-024
(compiled 2022.04.12 svn.rca3783a0 for Rigaku Oxford Diffraction, GUI svn.r6498)
;
_audit_update_record
;
2024-03-05 deposited with the CCDC.	2024-07-02 downloaded from the CCDC.
;
_cell_angle_alpha 90.3453(13)
_cell_angle_beta 100.6199(16)
_cell_angle_gamma 92.8667(11)
_cell_formula_units_Z 2
_cell_length_a 10.76527(16)
_cell_length_b 19.8662(2)
_cell_length_c 21.4344(5)
_cell_measurement_reflns_used 44390
_cell_measurement_temperature 100.0(1)
_cell_measurement_theta_max 76.4160
_cell_measurement_theta_min 3.0170
_cell_volume 4499.37(13)
_computing_cell_refinement 'CrysAlisPro 1.171.42.94a (Rigaku OD, 2023)'
_computing_data_collection 'CrysAlisPro 1.171.42.94a (Rigaku OD, 2023)'
_computing_data_reduction 'CrysAlisPro 1.171.42.94a (Rigaku OD, 2023)'
_computing_molecular_graphics 'Olex2 1.5-ac5-024 (Dolomanov et al., 2009)'
_computing_publication_material 'Olex2 1.5-ac5-024 (Dolomanov et al., 2009)'
_computing_structure_refinement 'SHELXL 2018/3 (Sheldrick, 2015)'
_computing_structure_solution 'SHELXT  (Sheldrick, 2015)'
_diffrn_ambient_environment N~2~
_diffrn_ambient_temperature 100.0(1)
_diffrn_detector 'CCD plate'
_diffrn_detector_area_resol_mean 5.3114
_diffrn_detector_type Atlas
_diffrn_measured_fraction_theta_full 0.988
_diffrn_measured_fraction_theta_max 0.972
_diffrn_measurement_details
;
List of Runs (angles in degrees, time in seconds):

  # Type    Start    End  Width  t~exp~   \w     \q     \k     \f   Frames
#--------------------------------------------------------------------------
  1  \w    -68.00  -6.00   1.00    8.00    --  -38.50 125.00   0.00   62
  2  \w    -56.00 -29.00   1.00    8.00    --  -38.50  38.00-180.00   27
  3  \w    -59.00  33.00   1.00    8.00    --  -38.50  38.00 -90.00   92
  4  \w   -107.00  -7.00   1.00    8.00    --  -38.50 -19.00-150.00  100
  5  \w    -44.00  -6.00   1.00    8.00    --  -38.50 125.00 -60.00   38
  6  \w    -15.00  33.00   1.00    8.00    --  -38.50  38.00-180.00   48
  7  \w     11.00  40.00   1.00    8.00    --   42.70  81.00 -41.55   29
  8  \w     71.00  98.00   1.00    8.00    --   42.70  38.00  90.00   27
  9  \w     18.00  71.00   1.00    8.00    --   42.70  57.00  30.00   53
 10  \w     22.00  69.00   1.00    8.00    --   42.70  38.00   0.00   47
 11  \w     11.00  41.00   1.00    8.00    --   42.70  82.00  53.85   30
 12  \w     15.00 112.00   1.00    8.00    --   42.70  67.00 160.64   97
 13  \w     12.00  37.00   1.00    8.00    --   42.70  79.00 156.86   25
 14  \w     74.00 102.00   1.00    8.00    --   42.70  57.00  30.00   28
 15  \w     22.00  60.00   1.00    8.00    --   42.70  38.00  90.00   38
 16  \w     17.00  93.00   1.00    8.00    --   42.70  68.00-133.79   76
 17  \w      9.00  80.00   1.00    8.00    --   42.70 -99.00 120.00   71
 18  \w     19.00 105.00   1.00    8.00    --   42.70  57.00 120.00   86
 19  \w      6.00  78.00   1.00    8.00    --   42.70 -99.00 -60.00   72
 20  \w     14.00  41.00   1.00    8.00    --   42.70  80.00-136.16   27
 21  \w     13.00  42.00   1.00    8.00    --   42.70  78.00 -66.39   29
 22  \w     87.00 176.00   1.00   32.00    --  111.00  50.00 151.44   89
 23  \w     87.00 114.00   1.00   32.00    --  111.00  53.00 -42.76   27
 24  \w     85.00 112.00   1.00   32.00    --  111.00  59.00 -86.23   27
 25  \w    126.00 176.00   1.00   32.00    --  111.00 125.00  30.00   50
 26  \w     38.00 107.00   1.00   32.00    --  111.00-104.00-137.86   69
 27  \w     89.00 118.00   1.00   32.00    --  111.00  45.00   0.00   29
 28  \w     89.00 139.00   1.00   32.00    --  111.00  45.00 -60.00   50
 29  \w     85.00 111.00   1.00   32.00    --  111.00  61.00 150.00   26
 30  \w     43.00 113.00   1.00   32.00    --  111.00-125.00   0.00   70
 31  \w    134.00 177.00   1.00   32.00    --  111.00  57.00 -33.99   43
 32  \w     39.00 109.00   1.00   32.00    --  111.00-108.00  47.18   70
 33  \w     85.00 116.00   1.00   32.00    --  111.00  61.00-180.00   31
 34  \w    112.00 178.00   1.00   32.00    --  111.00  66.00  67.19   66
 35  \w     86.00 112.00   1.00   32.00    --  111.00  57.00 -33.99   26
 36  \w     86.00 113.00   1.00   32.00    --  111.00  57.00 -90.71   27
 37  \w     84.00 111.00   1.00   32.00    --  111.00  66.00  67.19   27
 38  \w     86.00 113.00   1.00   32.00    --  111.00  56.00  57.86   27
 39  \w     86.00 114.00   1.00   32.00    --  111.00  56.00-112.91   28
 40  \w    127.00 164.00   1.00   32.00    --  111.00  61.00   0.00   37
 41  \w     85.00 124.00   1.00   32.00    --  111.00  61.00   0.00   39
 42  \w     86.00 141.00   1.00   32.00    --  111.00  59.00 102.18   55
 43  \w     85.00 177.00   1.00   32.00    --  111.00  61.00  30.00   92
 44  \w     89.00 174.00   1.00   32.00    --  111.00  45.00 -90.00   85
 45  \w     85.00 112.00   1.00   32.00    --  111.00  61.00  90.00   27
 46  \w     85.00 162.00   1.00   32.00    --  111.00  61.00 120.00   77
 47  \w     85.00 112.00   1.00   32.00    --  111.00  59.00  81.44   27
 48  \w     85.00 112.00   1.00   32.00    --  111.00  61.00-150.00   27
 49  \w     87.00 116.00   1.00   32.00    --  111.00  54.00-121.47   29
 50  \w     83.00 164.00   1.00   32.00    --  111.00  67.00  12.23   81
 51  \w    107.00 135.00   1.00   32.00    --  111.00 -61.00 120.00   28
 52  \w     85.00 112.00   1.00   32.00    --  111.00  61.00 -30.00   27
 53  \w     85.00 178.00   1.00   32.00    --  111.00  61.00 -60.00   93
 54  \w     89.00 115.00   1.00   32.00    --  111.00  45.00  60.00   26
 55  \w     50.00  85.00   1.00   32.00    --  111.00 -61.00 120.00   35
 56  \w     85.00 112.00   1.00   32.00    --  111.00  61.00  60.00   27
 57  \w    121.00 178.00   1.00   32.00    --  111.00  65.00-142.99   57
 58  \w     43.00 113.00   1.00   32.00    --  111.00-125.00  30.00   70
 59  \w     84.00 110.00   1.00   32.00    --  111.00  65.00-142.99   26
 60  \w     32.00 105.00   1.00   32.00    --  111.00 -94.00 150.00   73
 61  \w     86.00 112.00   1.00   32.00    --  111.00  57.00-151.32   26
 62  \w     43.00 113.00   1.00   32.00    --  111.00-125.00 150.00   70
 63  \w     40.00  77.00   1.00   32.00    --  111.00 -77.00  60.00   37
 64  \w     84.00 110.00   1.00   32.00    --  111.00  65.00 164.49   26
 65  \w     85.00 112.00   1.00   32.00    --  111.00  59.00 -64.41   27
 66  \w     85.00 112.00   1.00   32.00    --  111.00  60.00 158.07   27
 67  \w     83.00 177.00   1.00   32.00    --  111.00  67.00-176.95   94
;
_diffrn_measurement_device 'four-circle diffractometer'
_diffrn_measurement_device_type 'SuperNova, Dual, Cu at home/near, Atlas'
_diffrn_measurement_method '\w scans'
_diffrn_orient_matrix_type 'CrysAlisPro convention (1999,Acta A55,543-557)'
_diffrn_orient_matrix_UB_11 -0.0916131000
_diffrn_orient_matrix_UB_12 0.0576754000
_diffrn_orient_matrix_UB_13 -0.0047395000
_diffrn_orient_matrix_UB_21 0.1059405000
_diffrn_orient_matrix_UB_22 0.0500588000
_diffrn_orient_matrix_UB_23 -0.0129519000
_diffrn_orient_matrix_UB_31 -0.0404986000
_diffrn_orient_matrix_UB_32 -0.0140611000
_diffrn_orient_matrix_UB_33 -0.0718226000
_diffrn_radiation_monochromator mirror
_diffrn_radiation_probe x-ray
_diffrn_radiation_type 'Cu K\a'
_diffrn_radiation_wavelength 1.54184
_diffrn_reflns_av_R_equivalents 0.0372
_diffrn_reflns_av_unetI/netI 0.0577
_diffrn_reflns_Laue_measured_fraction_full 0.988
_diffrn_reflns_Laue_measured_fraction_max 0.972
_diffrn_reflns_limit_h_max 13
_diffrn_reflns_limit_h_min -13
_diffrn_reflns_limit_k_max 24
_diffrn_reflns_limit_k_min -24
_diffrn_reflns_limit_l_max 24
_diffrn_reflns_limit_l_min -26
_diffrn_reflns_number 65505
_diffrn_reflns_point_group_measured_fraction_full 0.988
_diffrn_reflns_point_group_measured_fraction_max 0.972
_diffrn_reflns_theta_full 67.684
_diffrn_reflns_theta_max 76.365
_diffrn_reflns_theta_min 3.036
_diffrn_source 'micro-focus sealed X-ray tube'
_diffrn_source_type 'SuperNova (Cu) X-ray Source'
_exptl_absorpt_coefficient_mu 3.650
_exptl_absorpt_correction_T_max 1.000
_exptl_absorpt_correction_T_min 0.506
_exptl_absorpt_correction_type gaussian
_exptl_absorpt_process_details
;
CrysAlisPro 1.171.42.94a (Rigaku Oxford Diffraction, 2023)
Numerical absorption correction based on gaussian integration over
a multifaceted crystal model
Empirical absorption correction using spherical harmonics,
implemented in SCALE3 ABSPACK scaling algorithm.
;
_exptl_crystal_colour 'clear colourless'
_exptl_crystal_colour_lustre clear
_exptl_crystal_colour_primary colourless
_exptl_crystal_density_diffrn 1.470
_exptl_crystal_description needle
_exptl_crystal_F_000 2039
_exptl_crystal_size_max 0.275
_exptl_crystal_size_mid 0.069
_exptl_crystal_size_min 0.035
_refine_diff_density_max 1.990
_refine_diff_density_min -1.178
_refine_diff_density_rms 0.133
_refine_ls_extinction_method none
_refine_ls_goodness_of_fit_ref 1.060
_refine_ls_hydrogen_treatment mixed
_refine_ls_matrix_type full
_refine_ls_number_parameters 1079
_refine_ls_number_reflns 20805
_refine_ls_number_restraints 48
_refine_ls_restrained_S_all 1.060
_refine_ls_R_factor_all 0.0592
_refine_ls_R_factor_gt 0.0554
_refine_ls_shift/su_max 0.001
_refine_ls_shift/su_mean 0.000
_refine_ls_structure_factor_coef Fsqd
_refine_ls_weighting_details 'w=1/[\s^2^(Fo^2^)+(0.1171P)^2^+6.0069P] where P=(Fo^2^+2Fc^2^)/3'
_refine_ls_weighting_scheme calc
_refine_ls_wR_factor_gt 0.1629
_refine_ls_wR_factor_ref 0.1652
_reflns_Friedel_coverage 0.000
_reflns_number_gt 19036
_reflns_number_total 20805
_reflns_threshold_expression 'I > 2\s(I)'
_twin_special_details
;
Component 2 rotated by 179.8285\% 
around [0.00 0.00 1.00] (reciprocal) or [0.35 0.02 0.94] (direct)
;
_cod_data_source_file d4dt01730g2.cif
_cod_data_source_block '[2xBr][7xH]'
_cod_depositor_comments 'Adding full bibliography for 7716503--7716512.cif.'
_cod_original_cell_volume 4499.36(13)
_cod_database_code 7716507
_shelx_shelxl_version_number 2018/3
_chemical_oxdiff_formula C82H115BrF12N12P4Se4
_shelx_space_group_comment
;
The symmetry employed for this shelxl refinement is uniquely defined
by the following loop, which should always be used as a source of
symmetry information in preference to the above space-group names.
They are only intended as comments.
;
_shelx_estimated_absorpt_t_max 0.883
_shelx_estimated_absorpt_t_min 0.433
_olex2_refinement_description
;
1. Twinned data refinement
 Scales: 0.6131(9)
 0.3869(9)
2. Fixed Uiso
 At 1.2 times of:
  All C(H) groups, {H77C,H77D,H1} of C77B, All C(H,H) groups
 At 1.5 times of:
  {H80D,H80E,H80F} of C80B, {H46A,H46B,H46C} of C46, {H60A,H60B,H60C} of C60,
  {H52A,H52B,H52C} of C52, {H54A,H54B,H54C} of C54, {H50A,H50B,H50C} of C50,
  {H58A,H58B,H58C} of C58, {H62A,H62B,H62C} of C62, {H48A,H48B,H48C} of C48,
  {H56A,H56B,H56C} of C56, {H64A,H64B,H64C} of C64, {H42A,H42B,H42C} of C42,
  {H43A,H43B,H43C} of C43, {H44A,H44B,H44C} of C44, {H66A,H66B,H66C} of C66,
  {H68A,H68B,H68C} of C68, {H76A,H76B,H76C} of C76, {H78A,H78B,H78C} of C78,
  {H70A,H70B,H70C} of C70, {H72A,H72B,H72C} of C72, {H78D,H78E,H78F} of C78B,
  {H74A,H74B,H74C} of C74, {H80A,H80B,H80C} of C80
3. Restrained distances
 N1-H1
 0.88 with sigma of 0.02
 N13-C80 \\sim N13-C80B
 with sigma of 0.04
 N13-C79 \\sim N13-C79B
 with sigma of 0.02
 C80-C79 \\sim C80B-C79B
 with sigma of 0.02
 C78B-C77B \\sim C78-C77
 with sigma of 0.02
 N13-C77 \\sim N13-C77B
 with sigma of 0.02
4. Uiso/Uaniso restraints and constraints
C79 \\sim C79B \\sim C80 \\sim C80B: within 2A with sigma of 0.001 and sigma
for terminal atoms of 0.002 within 2A
Br1 \\sim O1: within 2A with sigma of 0.01 and sigma for terminal atoms of 0.02
within 2A
5. Others
 Sof(C79B)=Sof(H79C)=Sof(H79D)=Sof(C80B)=Sof(H80D)=Sof(H80E)=Sof(H80F)=1-FVAR(1)
 Sof(C79)=Sof(H79A)=Sof(H79B)=Sof(C80)=Sof(H80A)=Sof(H80B)=Sof(H80C)=FVAR(1)
 Sof(C77B)=Sof(H77C)=Sof(H77D)=Sof(C78B)=Sof(H78D)=Sof(H78E)=Sof(H78F)=1-FVAR(2)
 Sof(C77)=Sof(H77A)=Sof(H77B)=Sof(C78)=Sof(H78A)=Sof(H78B)=Sof(H78C)=FVAR(2)
 Sof(O1)=1-FVAR(3)
 Sof(Br1)=FVAR(3)
6.a Ternary CH refined with riding coordinates:
 C3(H3), C10(H10), C21(H21), C28(H28)
6.b Secondary CH2 refined with riding coordinates:
 C45(H45A,H45B), C47(H47A,H47B), C49(H49A,H49B), C51(H51A,H51B), C53(H53A,
 H53B), C55(H55A,H55B), C57(H57A,H57B), C59(H59A,H59B), C61(H61A,H61B),
 C63(H63A,H63B), C65(H65A,H65B), C67(H67A,H67B), C69(H69A,H69B), C71(H71A,H71B),
  C73(H73A,H73B), C75(H75A,H75B), C77(H77A,H77B), C77B(H77C,H77D), C79(H79A,
 H79B), C79B(H79C,H79D)
6.c Me refined with riding coordinates:
 C42(H42A,H42B,H42C), C43(H43A,H43B,H43C), C44(H44A,H44B,H44C), C46(H46A,H46B,
 H46C), C48(H48A,H48B,H48C), C50(H50A,H50B,H50C), C52(H52A,H52B,H52C), C54(H54A,
 H54B,H54C), C56(H56A,H56B,H56C), C58(H58A,H58B,H58C), C60(H60A,H60B,H60C),
 C62(H62A,H62B,H62C), C64(H64A,H64B,H64C), C66(H66A,H66B,H66C), C68(H68A,H68B,
 H68C), C70(H70A,H70B,H70C), C72(H72A,H72B,H72C), C74(H74A,H74B,H74C), C76(H76A,
 H76B,H76C), C78(H78A,H78B,H78C), C78B(H78D,H78E,H78F), C80(H80A,H80B,H80C),
 C80B(H80D,H80E,H80F)
6.d Aromatic/amide H refined with riding coordinates:
 C6(H6), C7(H7), C8(H8), C12(H12), C13(H13), C14(H14), C24(H24), C25(H25),
 C26(H26), C30(H30), C31(H31), C32(H32)
;
_olex2_submission_special_instructions 'No special instructions were received'
_oxdiff_exptl_absorpt_empirical_details
;
Empirical correction (ABSPACK) includes:
- Absorption correction using spherical harmonics
- Frame scaling
;
_oxdiff_exptl_absorpt_empirical_full_max 1.554
_oxdiff_exptl_absorpt_empirical_full_min 0.638
_oxdiff_twin_integration_method simultaneous
_oxdiff_twin_items 2

loop_
_space_group_symop_operation_xyz
'x, y, z'
'-x, -y, -z'

loop_
_atom_site_label
_atom_site_type_symbol
_atom_site_fract_x
_atom_site_fract_y
_atom_site_fract_z
_atom_site_U_iso_or_equiv
_atom_site_adp_type
_atom_site_occupancy
_atom_site_site_symmetry_order
_atom_site_calc_flag
_atom_site_refinement_flags_posn
_atom_site_refinement_flags_adp
_atom_site_refinement_flags_occupancy
_atom_site_disorder_assembly
_atom_site_disorder_group
Br1 Br -0.17127(10) 0.75285(4) 0.22685(4) 0.0233(3) Uani 0.766(5) 1 d . U P A 1
Se1 Se -0.11328(5) 0.65187(3) 0.34159(3) 0.02577(13) Uani 1 1 d . . . . .
Se2 Se -0.25205(5) 0.62228(3) 0.13242(3) 0.02352(12) Uani 1 1 d . . . . .
Se3 Se -0.22363(5) 0.89068(3) 0.15604(3) 0.02332(12) Uani 1 1 d . . . . .
Se4 Se -0.09285(5) 0.85316(3) 0.35083(3) 0.02641(13) Uani 1 1 d . . . . .
F1 F -0.2015(4) 0.5908(2) 0.43681(19) 0.0425(9) Uani 1 1 d . . . . .
F2 F 0.0004(5) 0.6092(3) 0.4621(2) 0.0581(13) Uani 1 1 d . . . . .
F3 F -0.0762(4) 0.5271(2) 0.4002(2) 0.0456(10) Uani 1 1 d . . . . .
F4 F -0.2206(5) 0.4998(2) 0.0751(3) 0.0646(15) Uani 1 1 d . . . . .
F5 F -0.2959(5) 0.5720(3) 0.00871(19) 0.0624(14) Uani 1 1 d . . . . .
F6 F -0.4121(4) 0.5259(3) 0.0688(2) 0.0538(12) Uani 1 1 d . . . . .
F7 F -0.1972(5) 0.9931(2) 0.0690(2) 0.0476(10) Uani 1 1 d . . . . .
F8 F -0.3677(4) 0.9929(2) 0.1070(3) 0.0522(11) Uani 1 1 d . . . . .
F9 F -0.1917(4) 1.03017(19) 0.1626(2) 0.0439(9) Uani 1 1 d . . . . .
F10 F -0.0103(5) 0.9785(2) 0.4059(3) 0.0632(14) Uani 1 1 d . . . . .
F11 F -0.1579(4) 0.9262(2) 0.4440(2) 0.0494(10) Uani 1 1 d . . . . .
F12 F 0.0355(5) 0.8988(3) 0.4697(2) 0.0726(17) Uani 1 1 d . . . . .
C1 C 0.2862(5) 0.6685(2) 0.3129(2) 0.0193(9) Uani 1 1 d . . . . .
C2 C 0.3131(4) 0.6931(2) 0.2553(2) 0.0163(8) Uani 1 1 d . . . . .
C3 C 0.2137(4) 0.7192(2) 0.2032(2) 0.0164(9) Uani 1 1 d . . . . .
H3 H 0.128352 0.702300 0.210287 0.020 Uiso 1 1 calc R U . . .
C4 C 0.2355(4) 0.6902(2) 0.1409(2) 0.0174(9) Uani 1 1 d . . . . .
C5 C 0.1408(5) 0.6574(2) 0.0959(2) 0.0193(9) Uani 1 1 d . . . . .
C6 C 0.1698(5) 0.6306(3) 0.0392(2) 0.0234(10) Uani 1 1 d . . . . .
H6 H 0.105247 0.608155 0.008884 0.028 Uiso 1 1 calc R U . . .
C7 C 0.2923(5) 0.6371(3) 0.0283(2) 0.0240(10) Uani 1 1 d . . . . .
H7 H 0.311261 0.620267 -0.010247 0.029 Uiso 1 1 calc R U . . .
C8 C 0.3891(5) 0.6684(3) 0.0737(2) 0.0209(9) Uani 1 1 d . . . . .
H8 H 0.473352 0.672226 0.066117 0.025 Uiso 1 1 calc R U . . .
C9 C 0.3612(4) 0.6938(2) 0.1296(2) 0.0173(9) Uani 1 1 d . . . . .
C10 C 0.4622(5) 0.7240(2) 0.1822(2) 0.0186(9) Uani 1 1 d . . . . .
H10 H 0.546012 0.708981 0.175346 0.022 Uiso 1 1 calc R U . . .
C11 C 0.4377(5) 0.6958(2) 0.2452(2) 0.0177(9) Uani 1 1 d . . . . .
C12 C 0.5374(5) 0.6769(2) 0.2922(3) 0.0223(10) Uani 1 1 d . . . . .
H12 H 0.621937 0.679456 0.284919 0.027 Uiso 1 1 calc R U . . .
C13 C 0.5102(5) 0.6541(3) 0.3499(3) 0.0244(10) Uani 1 1 d . . . . .
H13 H 0.576987 0.641525 0.382438 0.029 Uiso 1 1 calc R U . . .
C14 C 0.3868(5) 0.6498(2) 0.3602(2) 0.0226(10) Uani 1 1 d . . . . .
H14 H 0.369901 0.634005 0.399734 0.027 Uiso 1 1 calc R U . . .
C15 C 0.1584(5) 0.6612(2) 0.3239(2) 0.0229(10) Uani 1 1 d . . . . .
C16 C 0.0537(5) 0.6538(3) 0.3334(3) 0.0241(10) Uani 1 1 d . . . . .
C17 C 0.0130(5) 0.6479(2) 0.1076(2) 0.0194(9) Uani 1 1 d . . . . .
C18 C -0.0902(5) 0.6372(3) 0.1169(2) 0.0225(10) Uani 1 1 d . . . . .
C19 C 0.1508(5) 0.8644(2) 0.1012(2) 0.0179(9) Uani 1 1 d . . . . .
C20 C 0.2429(5) 0.8319(2) 0.1436(2) 0.0173(9) Uani 1 1 d . . . . .
C21 C 0.2198(4) 0.8010(2) 0.2051(2) 0.0171(9) Uani 1 1 d . . . . .
H21 H 0.137026 0.815971 0.213464 0.021 Uiso 1 1 calc R U . . .
C22 C 0.3238(5) 0.8297(2) 0.2574(2) 0.0173(9) Uani 1 1 d . . . . .
C23 C 0.3016(5) 0.8543(2) 0.3155(2) 0.0197(9) Uani 1 1 d . . . . .
C24 C 0.4043(6) 0.8818(3) 0.3606(2) 0.0258(11) Uani 1 1 d . . . . .
H24 H 0.389321 0.899203 0.399786 0.031 Uiso 1 1 calc R U . . .
C25 C 0.5244(5) 0.8836(3) 0.3488(2) 0.0238(10) Uani 1 1 d . . . . .
H25 H 0.592288 0.901970 0.379918 0.029 Uiso 1 1 calc R U . . .
C26 C 0.5487(5) 0.8586(2) 0.2909(2) 0.0213(9) Uani 1 1 d . . . . .
H26 H 0.632513 0.860058 0.282611 0.026 Uiso 1 1 calc R U . . .
C27 C 0.4483(5) 0.8319(2) 0.2461(2) 0.0166(9) Uani 1 1 d . . . . .
C28 C 0.4675(5) 0.8042(2) 0.1828(2) 0.0193(9) Uani 1 1 d . . . . .
H28 H 0.552476 0.820978 0.175240 0.023 Uiso 1 1 calc R U . . .
C29 C 0.3668(4) 0.8324(2) 0.1323(2) 0.0175(9) Uani 1 1 d . . . . .
C30 C 0.3966(5) 0.8621(3) 0.0774(2) 0.0210(9) Uani 1 1 d . . . . .
H30 H 0.480642 0.861848 0.069716 0.025 Uiso 1 1 calc R U . . .
C31 C 0.3043(5) 0.8916(3) 0.0345(2) 0.0243(10) Uani 1 1 d . . . . .
H31 H 0.324396 0.910116 -0.003337 0.029 Uiso 1 1 calc R U . . .
C32 C 0.1821(5) 0.8943(3) 0.0465(2) 0.0219(10) Uani 1 1 d . . . . .
H32 H 0.119787 0.916384 0.017710 0.026 Uiso 1 1 calc R U . . .
C33 C 0.0273(5) 0.8709(2) 0.1157(2) 0.0182(9) Uani 1 1 d . . . . .
C34 C -0.0723(5) 0.8804(2) 0.1318(3) 0.0212(9) Uani 1 1 d . . . . .
C35 C 0.1756(5) 0.8538(2) 0.3283(2) 0.0233(10) Uani 1 1 d . . . . .
C36 C 0.0704(5) 0.8527(3) 0.3382(3) 0.0243(10) Uani 1 1 d . . . . .
C37 C -0.0942(6) 0.5905(3) 0.4148(3) 0.0335(13) Uani 1 1 d . . . . .
C38 C -0.2957(6) 0.5501(3) 0.0676(3) 0.0316(12) Uani 1 1 d . . . . .
C39 C -0.2455(5) 0.9823(3) 0.1211(3) 0.0269(11) Uani 1 1 d . . . . .
C40 C -0.0516(7) 0.9176(3) 0.4231(3) 0.0367(13) Uani 1 1 d . . . . .
P1 P 0.59258(11) 0.73069(6) 0.73638(6) 0.0155(2) Uani 1 1 d . . . . .
P2 P 0.72587(11) 0.60574(6) 0.71583(6) 0.0160(2) Uani 1 1 d . . . . .
P3 P 0.77185(12) 0.82989(6) 0.82789(6) 0.0168(2) Uani 1 1 d . . . . .
P4 P 0.47523(13) 0.80034(6) 0.61508(6) 0.0239(3) Uani 1 1 d . . . . .
N1 N 0.4997(4) 0.6844(2) 0.7752(3) 0.0261(10) Uani 1 1 d D . . . .
N2 N 0.6726(4) 0.6774(2) 0.7069(2) 0.0194(8) Uani 1 1 d . . . . .
N3 N 0.6776(4) 0.7812(2) 0.7845(2) 0.0229(9) Uani 1 1 d . . . . .
N4 N 0.5064(5) 0.7730(2) 0.6832(2) 0.0278(10) Uani 1 1 d . . . . .
N5 N 0.6166(4) 0.5472(2) 0.7292(2) 0.0211(8) Uani 1 1 d . . . . .
N6 N 0.8436(4) 0.5969(2) 0.7756(2) 0.0201(8) Uani 1 1 d . . . . .
N7 N 0.7709(5) 0.5869(2) 0.6487(2) 0.0238(9) Uani 1 1 d . . . . .
N8 N 0.9183(4) 0.8047(2) 0.8343(2) 0.0205(8) Uani 1 1 d . . . . .
N9 N 0.7460(5) 0.8324(2) 0.9019(2) 0.0243(9) Uani 1 1 d . . . . .
N10 N 0.7672(4) 0.9071(2) 0.7993(2) 0.0202(8) Uani 1 1 d . . . . .
N11 N 0.6021(5) 0.8119(2) 0.5818(2) 0.0259(9) Uani 1 1 d . . . . .
N12 N 0.4044(5) 0.8725(2) 0.6140(3) 0.0335(11) Uani 1 1 d . . . . .
N13 N 0.3720(5) 0.7494(2) 0.5681(2) 0.0277(10) Uani 1 1 d D . . . .
C41 C 0.3823(6) 0.7020(3) 0.7956(3) 0.0318(13) Uani 1 1 d . . . . .
C42 C 0.2693(6) 0.6921(3) 0.7423(4) 0.0424(16) Uani 1 1 d . . . . .
H42A H 0.192679 0.704231 0.757388 0.064 Uiso 1 1 calc R U . . .
H42B H 0.281604 0.720894 0.706725 0.064 Uiso 1 1 calc R U . . .
H42C H 0.260338 0.644811 0.728181 0.064 Uiso 1 1 calc R U . . .
C43 C 0.3928(6) 0.7755(3) 0.8195(3) 0.0305(12) Uani 1 1 d . . . . .
H43A H 0.313913 0.786547 0.832886 0.046 Uiso 1 1 calc R U . . .
H43B H 0.463296 0.781450 0.855519 0.046 Uiso 1 1 calc R U . . .
H43C H 0.408013 0.805511 0.785198 0.046 Uiso 1 1 calc R U . . .
C44 C 0.3653(7) 0.6553(4) 0.8500(4) 0.049(2) Uani 1 1 d . . . . .
H44A H 0.287576 0.665350 0.865134 0.074 Uiso 1 1 calc R U . . .
H44B H 0.359456 0.608297 0.835080 0.074 Uiso 1 1 calc R U . . .
H44C H 0.437929 0.662155 0.884874 0.074 Uiso 1 1 calc R U . . .
C45 C 0.5078(6) 0.5366(3) 0.6768(3) 0.0379(15) Uani 1 1 d . . . . .
H45A H 0.529254 0.502918 0.646749 0.045 Uiso 1 1 calc R U . . .
H45B H 0.494333 0.579419 0.653819 0.045 Uiso 1 1 calc R U . . .
C46 C 0.3854(6) 0.5130(3) 0.6963(5) 0.055(2) Uani 1 1 d . . . . .
H46A H 0.318753 0.507296 0.658548 0.082 Uiso 1 1 calc R U . . .
H46B H 0.396529 0.469793 0.718010 0.082 Uiso 1 1 calc R U . . .
H46C H 0.361528 0.546469 0.725097 0.082 Uiso 1 1 calc R U . . .
C47 C 0.6468(5) 0.4881(2) 0.7691(3) 0.0222(10) Uani 1 1 d . . . . .
H47A H 0.739851 0.487146 0.781845 0.027 Uiso 1 1 calc R U . . .
H47B H 0.616821 0.446778 0.743566 0.027 Uiso 1 1 calc R U . . .
C48 C 0.5883(8) 0.4873(3) 0.8283(3) 0.0419(16) Uani 1 1 d . . . . .
H48A H 0.612053 0.446763 0.852640 0.063 Uiso 1 1 calc R U . . .
H48B H 0.619083 0.527424 0.854473 0.063 Uiso 1 1 calc R U . . .
H48C H 0.495926 0.487014 0.816154 0.063 Uiso 1 1 calc R U . . .
C49 C 0.8284(6) 0.6243(3) 0.8375(3) 0.0266(11) Uani 1 1 d . . . . .
H49A H 0.737021 0.628260 0.837233 0.032 Uiso 1 1 calc R U . . .
H49B H 0.869214 0.670226 0.842970 0.032 Uiso 1 1 calc R U . . .
C50 C 0.8839(7) 0.5823(3) 0.8947(3) 0.0395(15) Uani 1 1 d . . . . .
H50A H 0.869711 0.604029 0.933790 0.059 Uiso 1 1 calc R U . . .
H50B H 0.842527 0.537025 0.890593 0.059 Uiso 1 1 calc R U . . .
H50C H 0.974983 0.579073 0.896342 0.059 Uiso 1 1 calc R U . . .
C51 C 0.9751(5) 0.5853(3) 0.7684(3) 0.0304(12) Uani 1 1 d . . . . .
H51A H 1.033162 0.616295 0.797936 0.036 Uiso 1 1 calc R U . . .
H51B H 0.984573 0.597330 0.724717 0.036 Uiso 1 1 calc R U . . .
C52 C 1.0163(6) 0.5138(3) 0.7808(4) 0.0401(15) Uani 1 1 d . . . . .
H52A H 1.104039 0.510949 0.774948 0.060 Uiso 1 1 calc R U . . .
H52B H 1.009997 0.501624 0.824383 0.060 Uiso 1 1 calc R U . . .
H52C H 0.961294 0.482615 0.750993 0.060 Uiso 1 1 calc R U . . .
C53 C 0.8060(6) 0.5181(3) 0.6361(3) 0.0293(12) Uani 1 1 d . . . . .
H53A H 0.774105 0.486912 0.666117 0.035 Uiso 1 1 calc R U . . .
H53B H 0.899369 0.516934 0.643933 0.035 Uiso 1 1 calc R U . . .
C54 C 0.7535(8) 0.4939(3) 0.5687(3) 0.0427(17) Uani 1 1 d . . . . .
H54A H 0.779442 0.448009 0.562883 0.064 Uiso 1 1 calc R U . . .
H54B H 0.660858 0.493927 0.560963 0.064 Uiso 1 1 calc R U . . .
H54C H 0.786158 0.523958 0.538773 0.064 Uiso 1 1 calc R U . . .
C55 C 0.8006(8) 0.6394(3) 0.6048(3) 0.0409(17) Uani 1 1 d . . . . .
H55A H 0.755488 0.680023 0.612464 0.049 Uiso 1 1 calc R U . . .
H55B H 0.765996 0.623411 0.560895 0.049 Uiso 1 1 calc R U . . .
C56 C 0.9363(10) 0.6598(4) 0.6085(5) 0.062(2) Uani 1 1 d . . . . .
H56A H 0.944483 0.694850 0.577307 0.094 Uiso 1 1 calc R U . . .
H56B H 0.971712 0.677463 0.651225 0.094 Uiso 1 1 calc R U . . .
H56C H 0.982257 0.620653 0.599476 0.094 Uiso 1 1 calc R U . . .
C57 C 0.9573(5) 0.7776(3) 0.7780(3) 0.0252(10) Uani 1 1 d . . . . .
H57A H 0.880754 0.760703 0.747973 0.030 Uiso 1 1 calc R U . . .
H57B H 1.009606 0.738594 0.790605 0.030 Uiso 1 1 calc R U . . .
C58 C 1.0317(6) 0.8273(3) 0.7437(3) 0.0308(12) Uani 1 1 d . . . . .
H58A H 1.053934 0.804986 0.706638 0.046 Uiso 1 1 calc R U . . .
H58B H 0.980079 0.865590 0.729758 0.046 Uiso 1 1 calc R U . . .
H58C H 1.109194 0.843436 0.772478 0.046 Uiso 1 1 calc R U . . .
C59 C 1.0205(5) 0.8204(3) 0.8893(3) 0.0285(11) Uani 1 1 d . . . . .
H59A H 0.985546 0.845596 0.921530 0.034 Uiso 1 1 calc R U . . .
H59B H 1.086421 0.850134 0.875313 0.034 Uiso 1 1 calc R U . . .
C60 C 1.0810(6) 0.7587(3) 0.9195(3) 0.0357(13) Uani 1 1 d . . . . .
H60A H 1.147708 0.772549 0.955508 0.053 Uiso 1 1 calc R U . . .
H60B H 1.016766 0.729547 0.934435 0.053 Uiso 1 1 calc R U . . .
H60C H 1.117730 0.734090 0.888177 0.053 Uiso 1 1 calc R U . . .
C61 C 0.7266(6) 0.7676(3) 0.9323(3) 0.0297(12) Uani 1 1 d . . . . .
H61A H 0.753060 0.731172 0.906650 0.036 Uiso 1 1 calc R U . . .
H61B H 0.635092 0.759437 0.932255 0.036 Uiso 1 1 calc R U . . .
C62 C 0.7977(8) 0.7635(4) 0.9994(3) 0.0432(16) Uani 1 1 d . . . . .
H62A H 0.780133 0.719082 1.016421 0.065 Uiso 1 1 calc R U . . .
H62B H 0.888654 0.770239 0.999904 0.065 Uiso 1 1 calc R U . . .
H62C H 0.770519 0.798544 1.025545 0.065 Uiso 1 1 calc R U . . .
C63 C 0.7292(6) 0.8931(3) 0.9367(3) 0.0294(12) Uani 1 1 d . . . . .
H63A H 0.747558 0.932901 0.911734 0.035 Uiso 1 1 calc R U . . .
H63B H 0.790827 0.895091 0.977239 0.035 Uiso 1 1 calc R U . . .
C64 C 0.5954(7) 0.8964(3) 0.9510(3) 0.0398(15) Uani 1 1 d . . . . .
H64A H 0.589291 0.938250 0.974501 0.060 Uiso 1 1 calc R U . . .
H64B H 0.534017 0.895534 0.911052 0.060 Uiso 1 1 calc R U . . .
H64C H 0.577301 0.857710 0.976581 0.060 Uiso 1 1 calc R U . . .
C65 C 0.8735(6) 0.9579(3) 0.8152(3) 0.0258(11) Uani 1 1 d . . . . .
H65A H 0.951461 0.934664 0.832507 0.031 Uiso 1 1 calc R U . . .
H65B H 0.856073 0.988489 0.848809 0.031 Uiso 1 1 calc R U . . .
C66 C 0.8961(6) 0.9992(3) 0.7591(3) 0.0310(12) Uani 1 1 d . . . . .
H66A H 0.967410 1.031812 0.772601 0.047 Uiso 1 1 calc R U . . .
H66B H 0.915434 0.969311 0.726028 0.047 Uiso 1 1 calc R U . . .
H66C H 0.819981 1.023172 0.742342 0.047 Uiso 1 1 calc R U . . .
C67 C 0.6474(6) 0.9321(3) 0.7655(3) 0.0277(11) Uani 1 1 d . . . . .
H67A H 0.583011 0.894105 0.758567 0.033 Uiso 1 1 calc R U . . .
H67B H 0.659743 0.948016 0.723281 0.033 Uiso 1 1 calc R U . . .
C68 C 0.5965(7) 0.9893(3) 0.8000(3) 0.0357(13) Uani 1 1 d . . . . .
H68A H 0.516845 1.003147 0.774598 0.054 Uiso 1 1 calc R U . . .
H68B H 0.581610 0.973767 0.841423 0.054 Uiso 1 1 calc R U . . .
H68C H 0.658463 1.027763 0.806081 0.054 Uiso 1 1 calc R U . . .
C69 C 0.7282(6) 0.8303(3) 0.6206(3) 0.0264(11) Uani 1 1 d . . . . .
H69A H 0.786300 0.794422 0.615551 0.032 Uiso 1 1 calc R U . . .
H69B H 0.720228 0.832047 0.665835 0.032 Uiso 1 1 calc R U . . .
C70 C 0.7873(7) 0.8976(3) 0.6037(3) 0.0375(14) Uani 1 1 d . . . . .
H70A H 0.870026 0.906055 0.631350 0.056 Uiso 1 1 calc R U . . .
H70B H 0.798080 0.896118 0.559349 0.056 Uiso 1 1 calc R U . . .
H70C H 0.731896 0.933807 0.609719 0.056 Uiso 1 1 calc R U . . .
C71 C 0.5919(7) 0.8147(3) 0.5124(3) 0.0343(13) Uani 1 1 d . . . . .
H71A H 0.606866 0.862011 0.500377 0.041 Uiso 1 1 calc R U . . .
H71B H 0.504566 0.799912 0.491995 0.041 Uiso 1 1 calc R U . . .
C72 C 0.6831(9) 0.7717(3) 0.4872(3) 0.0481(19) Uani 1 1 d . . . . .
H72A H 0.671247 0.775896 0.440978 0.072 Uiso 1 1 calc R U . . .
H72B H 0.769991 0.786681 0.506296 0.072 Uiso 1 1 calc R U . . .
H72C H 0.667581 0.724514 0.497904 0.072 Uiso 1 1 calc R U . . .
C73 C 0.4482(8) 0.9352(3) 0.5879(3) 0.0441(17) Uani 1 1 d . . . . .
H73A H 0.528826 0.927374 0.573629 0.053 Uiso 1 1 calc R U . . .
H73B H 0.466617 0.969607 0.622367 0.053 Uiso 1 1 calc R U . . .
C74 C 0.3582(13) 0.9634(5) 0.5332(4) 0.079(4) Uani 1 1 d . . . . .
H74A H 0.396120 1.005223 0.519164 0.119 Uiso 1 1 calc R U . . .
H74B H 0.341122 0.930568 0.497994 0.119 Uiso 1 1 calc R U . . .
H74C H 0.278744 0.972916 0.546864 0.119 Uiso 1 1 calc R U . . .
C75 C 0.2892(6) 0.8755(3) 0.6396(5) 0.051(2) Uani 1 1 d . . . . .
H75A H 0.271287 0.831256 0.657919 0.061 Uiso 1 1 calc R U . . .
H75B H 0.218173 0.883533 0.604412 0.061 Uiso 1 1 calc R U . . .
C76 C 0.2936(7) 0.9293(4) 0.6899(4) 0.0465(17) Uani 1 1 d . . . . .
H76A H 0.212697 0.928152 0.704722 0.070 Uiso 1 1 calc R U . . .
H76B H 0.362034 0.921245 0.725567 0.070 Uiso 1 1 calc R U . . .
H76C H 0.308835 0.973605 0.671975 0.070 Uiso 1 1 calc R U . . .
C77 C 0.3961(17) 0.6779(5) 0.5638(9) 0.022(4) Uani 0.549(19) 1 d D . P B 1
H77A H 0.412415 0.663877 0.608729 0.027 Uiso 0.549(19) 1 calc R U P B 1
H77B H 0.311918 0.656877 0.545367 0.027 Uiso 0.549(19) 1 calc R U P B 1
C77B C 0.375(3) 0.6778(8) 0.5783(18) 0.056(12) Uani 0.451(19) 1 d D . P B 2
H77C H 0.437993 0.663976 0.552833 0.067 Uiso 0.451(19) 1 calc R U P B 2
H77D H 0.419037 0.675221 0.623007 0.067 Uiso 0.451(19) 1 calc R U P B 2
H1 H 0.521(10) 0.642(2) 0.783(5) 0.067 Uiso 1 1 d D U . . .
C78 C 0.4726(19) 0.6437(8) 0.5386(6) 0.063(5) Uani 0.549(19) 1 d D . P B 1
H78A H 0.458432 0.595697 0.546589 0.094 Uiso 0.549(19) 1 calc R U P B 1
H78B H 0.457779 0.651142 0.492691 0.094 Uiso 0.549(19) 1 calc R U P B 1
H78C H 0.560001 0.658261 0.557139 0.094 Uiso 0.549(19) 1 calc R U P B 1
C78B C 0.2977(13) 0.6276(7) 0.5726(8) 0.041(5) Uani 0.451(19) 1 d D . P B 2
H78D H 0.342909 0.586826 0.585357 0.061 Uiso 0.451(19) 1 calc R U P B 2
H78E H 0.235177 0.634146 0.599736 0.061 Uiso 0.451(19) 1 calc R U P B 2
H78F H 0.254488 0.622690 0.528246 0.061 Uiso 0.451(19) 1 calc R U P B 2
C79 C 0.2924(10) 0.7712(6) 0.5071(5) 0.0357(14) Uani 0.583(10) 1 d D U P B 1
H79A H 0.316463 0.747322 0.470759 0.043 Uiso 0.583(10) 1 calc R U P B 1
H79B H 0.307303 0.820202 0.501702 0.043 Uiso 0.583(10) 1 calc R U P B 1
C79B C 0.2392(13) 0.7679(8) 0.5340(7) 0.0357(14) Uani 0.417(10) 1 d D U P B 2
H79C H 0.173858 0.743525 0.553382 0.043 Uiso 0.417(10) 1 calc R U P B 2
H79D H 0.229984 0.816883 0.538979 0.043 Uiso 0.417(10) 1 calc R U P B 2
C80 C 0.1542(10) 0.7554(6) 0.5084(5) 0.0367(14) Uani 0.583(10) 1 d D U P B 1
H80A H 0.102608 0.769663 0.468555 0.055 Uiso 0.583(10) 1 calc R U P B 1
H80B H 0.139676 0.706759 0.513224 0.055 Uiso 0.583(10) 1 calc R U P B 1
H80C H 0.130537 0.779474 0.544097 0.055 Uiso 0.583(10) 1 calc R U P B 1
C80B C 0.2205(15) 0.7497(8) 0.4647(7) 0.0361(15) Uani 0.417(10) 1 d D U P B 2
H80D H 0.135987 0.761686 0.443565 0.054 Uiso 0.417(10) 1 calc R U P B 2
H80E H 0.284619 0.774321 0.445420 0.054 Uiso 0.417(10) 1 calc R U P B 2
H80F H 0.228595 0.701095 0.459797 0.054 Uiso 0.417(10) 1 calc R U P B 2
O1 O -0.111(3) 0.7390(15) 0.2343(11) 0.045(4) Uani 0.234(5) 1 d . U P A 2

loop_
_atom_site_aniso_label
_atom_site_aniso_U_11
_atom_site_aniso_U_22
_atom_site_aniso_U_33
_atom_site_aniso_U_23
_atom_site_aniso_U_13
_atom_site_aniso_U_12
Br1 0.0223(6) 0.0200(4) 0.0282(4) 0.0024(3) 0.0069(3) -0.0007(3)
Se1 0.0206(3) 0.0280(3) 0.0294(3) 0.0056(2) 0.0065(2) -0.0003(2)
Se2 0.0165(2) 0.0283(3) 0.0255(3) 0.0000(2) 0.0043(2) -0.00232(19)
Se3 0.0155(2) 0.0235(2) 0.0325(3) 0.0009(2) 0.0090(2) -0.00111(18)
Se4 0.0209(3) 0.0289(3) 0.0314(3) -0.0013(2) 0.0103(2) 0.0008(2)
F1 0.037(2) 0.057(2) 0.038(2) 0.0149(17) 0.0205(16) 0.0027(17)
F2 0.048(3) 0.090(4) 0.030(2) 0.008(2) -0.0047(18) -0.016(2)
F3 0.044(2) 0.041(2) 0.055(2) 0.0199(18) 0.0169(19) 0.0061(17)
F4 0.050(3) 0.049(3) 0.085(4) -0.037(2) -0.014(2) 0.012(2)
F5 0.081(4) 0.079(3) 0.024(2) -0.009(2) 0.014(2) -0.032(3)
F6 0.033(2) 0.078(3) 0.050(2) -0.024(2) 0.0174(18) -0.030(2)
F7 0.061(3) 0.044(2) 0.044(2) 0.0151(17) 0.023(2) 0.0180(19)
F8 0.0173(17) 0.038(2) 0.100(4) 0.008(2) 0.0039(19) 0.0096(14)
F9 0.052(2) 0.0259(17) 0.049(2) -0.0039(15) -0.0021(18) -0.0051(16)
F10 0.076(4) 0.047(3) 0.073(3) -0.023(2) 0.034(3) -0.018(2)
F11 0.047(2) 0.057(2) 0.051(2) -0.008(2) 0.028(2) 0.008(2)
F12 0.066(3) 0.110(5) 0.037(2) -0.025(3) -0.010(2) 0.037(3)
C1 0.025(2) 0.014(2) 0.017(2) -0.0028(17) 0.0023(18) -0.0041(17)
C2 0.016(2) 0.0126(19) 0.020(2) -0.0030(16) 0.0020(17) -0.0015(16)
C3 0.017(2) 0.0134(19) 0.019(2) -0.0014(16) 0.0039(17) -0.0045(16)
C4 0.015(2) 0.017(2) 0.020(2) 0.0020(17) 0.0048(17) 0.0026(16)
C5 0.019(2) 0.018(2) 0.022(2) -0.0006(17) 0.0044(18) 0.0011(17)
C6 0.025(3) 0.025(2) 0.019(2) -0.0020(19) 0.0005(19) -0.0010(19)
C7 0.030(3) 0.025(2) 0.017(2) -0.0048(18) 0.0050(19) 0.001(2)
C8 0.018(2) 0.025(2) 0.021(2) 0.0004(19) 0.0062(18) -0.0001(18)
C9 0.015(2) 0.015(2) 0.023(2) -0.0005(17) 0.0062(18) 0.0018(16)
C10 0.016(2) 0.017(2) 0.023(2) 0.0007(17) 0.0021(18) 0.0004(17)
C11 0.016(2) 0.017(2) 0.020(2) -0.0022(17) 0.0028(17) -0.0027(16)
C12 0.015(2) 0.018(2) 0.033(3) 0.0012(19) 0.0014(19) 0.0020(17)
C13 0.022(2) 0.023(2) 0.025(3) 0.0020(19) -0.003(2) -0.0003(18)
C14 0.027(3) 0.017(2) 0.024(2) 0.0013(18) 0.004(2) -0.0006(18)
C15 0.031(3) 0.012(2) 0.024(3) 0.0017(17) 0.003(2) 0.0002(18)
C16 0.025(3) 0.023(2) 0.024(3) -0.0024(19) 0.004(2) -0.0033(19)
C17 0.017(2) 0.022(2) 0.017(2) -0.0007(17) -0.0036(17) 0.0039(17)
C18 0.021(2) 0.024(2) 0.020(2) -0.0024(18) -0.0005(18) -0.0031(19)
C19 0.017(2) 0.017(2) 0.019(2) 0.0003(17) 0.0027(17) -0.0020(17)
C20 0.020(2) 0.0122(19) 0.019(2) -0.0014(16) 0.0025(18) -0.0009(16)
C21 0.013(2) 0.018(2) 0.022(2) 0.0033(17) 0.0067(17) -0.0006(16)
C22 0.021(2) 0.0121(19) 0.019(2) 0.0027(16) 0.0043(18) 0.0019(16)
C23 0.021(2) 0.018(2) 0.019(2) 0.0000(17) 0.0009(18) 0.0007(18)
C24 0.036(3) 0.022(2) 0.019(2) -0.0005(19) 0.004(2) -0.001(2)
C25 0.025(2) 0.023(2) 0.022(2) -0.0007(19) -0.0017(19) -0.0013(19)
C26 0.019(2) 0.020(2) 0.025(2) 0.0033(18) 0.0015(19) -0.0012(18)
C27 0.020(2) 0.0126(19) 0.016(2) 0.0013(16) 0.0011(17) -0.0013(16)
C28 0.021(2) 0.017(2) 0.021(2) 0.0018(17) 0.0054(18) -0.0030(17)
C29 0.017(2) 0.017(2) 0.019(2) -0.0008(17) 0.0048(18) -0.0004(16)
C30 0.016(2) 0.026(2) 0.022(2) 0.0007(19) 0.0062(18) -0.0020(18)
C31 0.028(3) 0.027(2) 0.019(2) 0.0066(19) 0.007(2) 0.002(2)
C32 0.023(2) 0.021(2) 0.021(2) 0.0031(18) 0.0020(19) 0.0014(18)
C33 0.020(2) 0.016(2) 0.016(2) 0.0033(16) -0.0017(17) 0.0005(17)
C34 0.018(2) 0.020(2) 0.026(2) -0.0011(18) 0.0023(19) 0.0015(17)
C35 0.035(3) 0.017(2) 0.019(2) -0.0021(17) 0.008(2) 0.0018(19)
C36 0.026(3) 0.025(2) 0.025(3) -0.0017(19) 0.011(2) 0.0007(19)
C37 0.032(3) 0.046(3) 0.022(3) 0.006(2) 0.004(2) -0.001(3)
C38 0.028(3) 0.042(3) 0.024(3) -0.006(2) 0.005(2) -0.010(2)
C39 0.021(3) 0.027(3) 0.033(3) -0.001(2) 0.005(2) 0.004(2)
C40 0.041(3) 0.041(3) 0.028(3) -0.006(3) 0.009(3) 0.001(3)
P1 0.0151(5) 0.0131(5) 0.0186(6) 0.0019(4) 0.0042(4) -0.0003(4)
P2 0.0186(5) 0.0134(5) 0.0166(5) -0.0004(4) 0.0043(4) 0.0008(4)
P3 0.0190(6) 0.0146(5) 0.0170(6) -0.0016(4) 0.0034(4) 0.0007(4)
P4 0.0269(6) 0.0199(6) 0.0220(6) 0.0016(5) -0.0036(5) 0.0040(5)
N1 0.020(2) 0.0168(19) 0.046(3) 0.0092(18) 0.018(2) 0.0026(16)
N2 0.0187(19) 0.0168(19) 0.024(2) 0.0023(15) 0.0072(16) 0.0038(15)
N3 0.022(2) 0.024(2) 0.022(2) -0.0066(17) 0.0033(16) -0.0017(16)
N4 0.028(2) 0.028(2) 0.028(2) 0.0022(18) 0.0023(18) 0.0102(19)
N5 0.020(2) 0.0142(18) 0.029(2) 0.0003(16) 0.0045(17) -0.0028(15)
N6 0.016(2) 0.023(2) 0.021(2) 0.0005(16) 0.0043(16) 0.0023(15)
N7 0.039(3) 0.0137(18) 0.021(2) 0.0013(16) 0.0120(18) 0.0012(17)
N8 0.0157(19) 0.0214(19) 0.024(2) -0.0016(16) 0.0019(16) 0.0023(15)
N9 0.032(2) 0.020(2) 0.022(2) -0.0030(17) 0.0090(18) 0.0037(17)
N10 0.021(2) 0.0146(18) 0.025(2) 0.0002(15) 0.0028(16) 0.0009(15)
N11 0.037(3) 0.025(2) 0.015(2) 0.0008(16) 0.0015(18) -0.0010(18)
N12 0.031(3) 0.021(2) 0.044(3) 0.004(2) -0.004(2) 0.0056(18)
N13 0.029(2) 0.021(2) 0.029(2) 0.0022(18) -0.0054(18) -0.0013(18)
C41 0.027(3) 0.021(2) 0.053(4) 0.010(2) 0.023(3) 0.004(2)
C42 0.021(3) 0.028(3) 0.080(5) 0.000(3) 0.016(3) -0.003(2)
C43 0.027(3) 0.028(3) 0.042(3) 0.000(2) 0.019(2) 0.009(2)
C44 0.044(4) 0.043(4) 0.074(5) 0.029(4) 0.042(4) 0.012(3)
C45 0.034(3) 0.020(3) 0.050(4) 0.003(2) -0.014(3) -0.008(2)
C46 0.020(3) 0.026(3) 0.112(7) -0.012(4) -0.006(3) 0.000(2)
C47 0.025(3) 0.016(2) 0.026(3) 0.0028(18) 0.007(2) -0.0007(18)
C48 0.062(5) 0.030(3) 0.038(4) 0.002(3) 0.025(3) -0.009(3)
C49 0.032(3) 0.024(2) 0.023(3) 0.000(2) 0.002(2) -0.001(2)
C50 0.058(4) 0.038(3) 0.019(3) 0.003(2) -0.003(3) -0.001(3)
C51 0.016(2) 0.030(3) 0.044(3) -0.001(2) 0.005(2) 0.004(2)
C52 0.031(3) 0.034(3) 0.053(4) 0.000(3) 0.000(3) 0.012(2)
C53 0.046(3) 0.018(2) 0.027(3) -0.0016(19) 0.015(2) 0.004(2)
C54 0.081(5) 0.024(3) 0.026(3) -0.003(2) 0.019(3) 0.000(3)
C55 0.088(6) 0.021(3) 0.022(3) 0.006(2) 0.030(3) 0.011(3)
C56 0.088(7) 0.047(4) 0.065(5) 0.011(4) 0.049(5) -0.013(4)
C57 0.022(2) 0.022(2) 0.034(3) -0.001(2) 0.010(2) 0.0004(19)
C58 0.028(3) 0.030(3) 0.038(3) 0.003(2) 0.014(2) 0.004(2)
C59 0.024(3) 0.026(3) 0.033(3) -0.001(2) -0.003(2) -0.002(2)
C60 0.024(3) 0.031(3) 0.047(4) 0.001(3) -0.008(2) 0.005(2)
C61 0.044(3) 0.026(3) 0.020(3) 0.004(2) 0.011(2) -0.002(2)
C62 0.060(4) 0.043(4) 0.026(3) 0.011(3) 0.005(3) 0.012(3)
C63 0.045(3) 0.026(3) 0.018(2) -0.004(2) 0.009(2) 0.005(2)
C64 0.043(4) 0.038(3) 0.044(4) 0.001(3) 0.022(3) 0.012(3)
C65 0.035(3) 0.015(2) 0.024(3) -0.0010(18) 0.000(2) -0.004(2)
C66 0.037(3) 0.025(3) 0.031(3) 0.001(2) 0.009(2) -0.004(2)
C67 0.031(3) 0.020(2) 0.030(3) 0.003(2) -0.001(2) 0.003(2)
C68 0.041(3) 0.029(3) 0.038(3) 0.003(2) 0.006(3) 0.016(2)
C69 0.036(3) 0.023(2) 0.020(2) 0.0036(19) 0.003(2) 0.001(2)
C70 0.058(4) 0.026(3) 0.026(3) 0.003(2) 0.004(3) -0.010(3)
C71 0.049(4) 0.032(3) 0.020(3) 0.007(2) 0.003(2) 0.003(3)
C72 0.096(6) 0.031(3) 0.018(3) -0.003(2) 0.012(3) 0.012(3)
C73 0.068(5) 0.027(3) 0.041(4) 0.014(3) 0.018(3) 0.018(3)
C74 0.142(10) 0.075(6) 0.031(4) 0.019(4) 0.027(5) 0.065(7)
C75 0.023(3) 0.029(3) 0.098(6) 0.004(3) 0.000(3) 0.002(2)
C76 0.036(3) 0.032(3) 0.074(5) 0.006(3) 0.018(3) 0.004(3)
C77 0.022(5) 0.018(6) 0.021(9) -0.002(4) -0.009(6) 0.006(4)
C77B 0.10(3) 0.029(11) 0.036(15) 0.006(8) 0.005(14) 0.000(11)
C78 0.116(15) 0.046(8) 0.027(7) -0.010(5) 0.009(7) 0.025(8)
C78B 0.028(7) 0.025(7) 0.059(10) -0.006(6) -0.023(6) 0.011(5)
C79 0.034(4) 0.032(3) 0.035(4) 0.005(3) -0.007(2) -0.004(3)
C79B 0.034(4) 0.032(3) 0.035(4) 0.004(3) -0.007(2) -0.004(3)
C80 0.035(4) 0.033(3) 0.036(4) 0.004(3) -0.008(2) -0.004(3)
C80B 0.034(4) 0.033(3) 0.036(4) 0.005(3) -0.008(2) -0.004(3)
O1 0.037(9) 0.049(8) 0.044(8) 0.002(7) -0.004(8) -0.011(8)

loop_
_atom_type_symbol
_atom_type_description
_atom_type_scat_dispersion_real
_atom_type_scat_dispersion_imag
_atom_type_scat_source
C C 0.0181 0.0091 'International Tables Vol C Tables 4.2.6.8 and 6.1.1.4'
H H 0.0000 0.0000 'International Tables Vol C Tables 4.2.6.8 and 6.1.1.4'
Br Br -0.6763 1.2805 'International Tables Vol C Tables 4.2.6.8 and 6.1.1.4'
F F 0.0727 0.0534 'International Tables Vol C Tables 4.2.6.8 and 6.1.1.4'
N N 0.0311 0.0180 'International Tables Vol C Tables 4.2.6.8 and 6.1.1.4'
O O 0.0492 0.0322 'International Tables Vol C Tables 4.2.6.8 and 6.1.1.4'
P P 0.2955 0.4335 'International Tables Vol C Tables 4.2.6.8 and 6.1.1.4'
Se Se -0.7943 1.1372 'International Tables Vol C Tables 4.2.6.8 and 6.1.1.4'

loop_
_exptl_crystal_face_index_h
_exptl_crystal_face_index_k
_exptl_crystal_face_index_l
_exptl_crystal_face_perp_dist
1 0 0 0.1380
-1 0 0 0.1229
1 -1 0 0.1248
0 1 1 0.0297
0 1 0 0.0366
0 -1 0 0.0325
0 0 -1 0.0068
0 0 1 0.0286

loop_
_geom_angle_atom_site_label_1
_geom_angle_atom_site_label_2
_geom_angle_atom_site_label_3
_geom_angle
_geom_angle_site_symmetry_1
_geom_angle_site_symmetry_3
_geom_angle_publ_flag
C16 Se1 C37 95.7(3) . . ?
C18 Se2 C38 93.7(2) . . ?
C34 Se3 C39 94.9(2) . . ?
C36 Se4 C40 93.8(3) . . ?
C2 C1 C14 118.9(5) . . ?
C2 C1 C15 121.4(5) . . ?
C14 C1 C15 119.7(5) . . ?
C1 C2 C3 123.3(4) . . ?
C11 C2 C1 119.5(5) . . ?
C11 C2 C3 117.2(4) . . ?
C2 C3 H3 108.7 . . ?
C2 C3 C4 107.6(4) . . ?
C2 C3 C21 110.1(4) . . ?
C4 C3 H3 108.7 . . ?
C4 C3 C21 113.1(4) . . ?
C21 C3 H3 108.7 . . ?
C5 C4 C3 124.0(4) . . ?
C5 C4 C9 118.7(4) . . ?
C9 C4 C3 117.2(4) . . ?
C4 C5 C6 120.5(5) . . ?
C4 C5 C17 120.6(4) . . ?
C6 C5 C17 118.9(5) . . ?
C5 C6 H6 120.2 . . ?
C7 C6 C5 119.6(5) . . ?
C7 C6 H6 120.2 . . ?
C6 C7 H7 119.7 . . ?
C6 C7 C8 120.6(5) . . ?
C8 C7 H7 119.7 . . ?
C7 C8 H8 120.1 . . ?
C9 C8 C7 119.7(5) . . ?
C9 C8 H8 120.1 . . ?
C4 C9 C10 116.8(4) . . ?
C8 C9 C4 120.8(5) . . ?
C8 C9 C10 122.4(4) . . ?
C9 C10 H10 108.2 . . ?
C9 C10 C11 108.1(4) . . ?
C9 C10 C28 112.5(4) . . ?
C11 C10 H10 108.2 . . ?
C11 C10 C28 111.5(4) . . ?
C28 C10 H10 108.2 . . ?
C2 C11 C10 117.4(4) . . ?
C2 C11 C12 121.5(5) . . ?
C12 C11 C10 121.0(4) . . ?
C11 C12 H12 120.7 . . ?
C13 C12 C11 118.6(5) . . ?
C13 C12 H12 120.7 . . ?
C12 C13 H13 119.6 . . ?
C14 C13 C12 120.7(5) . . ?
C14 C13 H13 119.6 . . ?
C1 C14 H14 119.7 . . ?
C13 C14 C1 120.7(5) . . ?
C13 C14 H14 119.7 . . ?
C16 C15 C1 178.6(6) . . ?
C15 C16 Se1 172.6(5) . . ?
C18 C17 C5 177.1(5) . . ?
C17 C18 Se2 178.7(5) . . ?
C20 C19 C32 120.0(5) . . ?
C20 C19 C33 119.9(4) . . ?
C32 C19 C33 120.0(4) . . ?
C19 C20 C21 123.8(4) . . ?
C29 C20 C19 119.2(4) . . ?
C29 C20 C21 116.8(4) . . ?
C3 C21 H21 108.2 . . ?
C20 C21 C3 113.1(4) . . ?
C20 C21 H21 108.2 . . ?
C20 C21 C22 106.9(4) . . ?
C22 C21 C3 112.0(4) . . ?
C22 C21 H21 108.2 . . ?
C23 C22 C21 123.5(4) . . ?
C23 C22 C27 118.9(5) . . ?
C27 C22 C21 117.6(4) . . ?
C22 C23 C24 119.3(5) . . ?
C22 C23 C35 120.4(5) . . ?
C24 C23 C35 120.3(5) . . ?
C23 C24 H24 119.5 . . ?
C25 C24 C23 121.0(5) . . ?
C25 C24 H24 119.5 . . ?
C24 C25 H25 119.7 . . ?
C24 C25 C26 120.5(5) . . ?
C26 C25 H25 119.7 . . ?
C25 C26 H26 120.6 . . ?
C27 C26 C25 118.9(5) . . ?
C27 C26 H26 120.6 . . ?
C22 C27 C28 116.9(4) . . ?
C26 C27 C22 121.4(5) . . ?
C26 C27 C28 121.8(5) . . ?
C10 C28 H28 108.6 . . ?
C27 C28 C10 111.2(4) . . ?
C27 C28 H28 108.6 . . ?
C27 C28 C29 107.0(4) . . ?
C29 C28 C10 112.6(4) . . ?
C29 C28 H28 108.6 . . ?
C20 C29 C28 118.0(4) . . ?
C20 C29 C30 120.2(4) . . ?
C30 C29 C28 121.7(4) . . ?
C29 C30 H30 119.9 . . ?
C31 C30 C29 120.3(5) . . ?
C31 C30 H30 119.9 . . ?
C30 C31 H31 119.8 . . ?
C30 C31 C32 120.3(5) . . ?
C32 C31 H31 119.8 . . ?
C19 C32 H32 120.0 . . ?
C31 C32 C19 119.9(5) . . ?
C31 C32 H32 120.0 . . ?
C34 C33 C19 174.5(5) . . ?
C33 C34 Se3 177.4(4) . . ?
C36 C35 C23 179.1(6) . . ?
C35 C36 Se4 177.9(5) . . ?
F1 C37 Se1 106.5(4) . . ?
F1 C37 F2 108.1(5) . . ?
F1 C37 F3 107.5(5) . . ?
F2 C37 Se1 114.0(5) . . ?
F3 C37 Se1 114.1(4) . . ?
F3 C37 F2 106.3(6) . . ?
F4 C38 Se2 114.7(4) . . ?
F4 C38 F5 105.9(6) . . ?
F4 C38 F6 108.1(6) . . ?
F5 C38 Se2 112.9(4) . . ?
F6 C38 Se2 108.2(4) . . ?
F6 C38 F5 106.6(5) . . ?
F7 C39 Se3 114.6(4) . . ?
F7 C39 F9 105.7(5) . . ?
F8 C39 Se3 109.0(4) . . ?
F8 C39 F7 107.5(5) . . ?
F8 C39 F9 107.4(5) . . ?
F9 C39 Se3 112.3(4) . . ?
F10 C40 Se4 112.4(4) . . ?
F11 C40 Se4 106.9(5) . . ?
F11 C40 F10 107.0(6) . . ?
F12 C40 Se4 114.7(5) . . ?
F12 C40 F10 105.8(6) . . ?
F12 C40 F11 109.8(6) . . ?
N2 P1 N1 104.7(2) . . ?
N2 P1 N4 112.7(2) . . ?
N3 P1 N1 108.8(3) . . ?
N3 P1 N2 112.8(2) . . ?
N3 P1 N4 108.6(3) . . ?
N4 P1 N1 109.1(3) . . ?
N2 P2 N5 112.5(2) . . ?
N2 P2 N6 116.6(2) . . ?
N2 P2 N7 105.8(2) . . ?
N6 P2 N5 103.4(2) . . ?
N6 P2 N7 109.7(2) . . ?
N7 P2 N5 108.7(2) . . ?
N3 P3 N8 110.6(2) . . ?
N3 P3 N9 112.9(3) . . ?
N3 P3 N10 110.8(2) . . ?
N8 P3 N9 104.8(2) . . ?
N10 P3 N8 108.6(2) . . ?
N10 P3 N9 108.9(2) . . ?
N4 P4 N11 113.0(3) . . ?
N4 P4 N12 111.0(3) . . ?
N4 P4 N13 111.6(3) . . ?
N12 P4 N11 108.5(3) . . ?
N13 P4 N11 107.9(3) . . ?
N13 P4 N12 104.3(3) . . ?
P1 N1 H1 116(7) . . ?
C41 N1 P1 129.2(4) . . ?
C41 N1 H1 115(7) . . ?
P2 N2 P1 143.5(3) . . ?
P3 N3 P1 174.2(3) . . ?
P4 N4 P1 150.8(3) . . ?
C45 N5 P2 114.7(4) . . ?
C47 N5 P2 123.3(4) . . ?
C47 N5 C45 115.0(4) . . ?
C49 N6 P2 116.7(3) . . ?
C49 N6 C51 115.8(4) . . ?
C51 N6 P2 124.2(4) . . ?
C53 N7 P2 120.6(3) . . ?
C53 N7 C55 116.7(4) . . ?
C55 N7 P2 121.7(3) . . ?
C57 N8 P3 118.5(4) . . ?
C57 N8 C59 116.1(4) . . ?
C59 N8 P3 124.2(4) . . ?
C61 N9 P3 117.2(4) . . ?
C63 N9 P3 125.3(4) . . ?
C63 N9 C61 117.2(4) . . ?
C65 N10 P3 122.9(4) . . ?
C67 N10 P3 120.3(4) . . ?
C67 N10 C65 115.9(4) . . ?
C69 N11 P4 121.2(4) . . ?
C71 N11 P4 121.7(4) . . ?
C71 N11 C69 116.5(5) . . ?
C73 N12 P4 124.8(5) . . ?
C75 N12 P4 119.4(4) . . ?
C75 N12 C73 115.8(5) . . ?
C77 N13 P4 119.6(7) . . ?
C77 N13 C79 109.9(9) . . ?
C77B N13 P4 118.7(14) . . ?
C77B N13 C79B 110.6(16) . . ?
C79 N13 P4 123.6(5) . . ?
C79B N13 P4 125.5(6) . . ?
N1 C41 C42 111.5(6) . . ?
N1 C41 C43 110.4(5) . . ?
N1 C41 C44 106.8(5) . . ?
C42 C41 C43 109.3(5) . . ?
C42 C41 C44 109.5(6) . . ?
C44 C41 C43 109.3(6) . . ?
C41 C42 H42A 109.5 . . ?
C41 C42 H42B 109.5 . . ?
C41 C42 H42C 109.5 . . ?
H42A C42 H42B 109.5 . . ?
H42A C42 H42C 109.5 . . ?
H42B C42 H42C 109.5 . . ?
C41 C43 H43A 109.5 . . ?
C41 C43 H43B 109.5 . . ?
C41 C43 H43C 109.5 . . ?
H43A C43 H43B 109.5 . . ?
H43A C43 H43C 109.5 . . ?
H43B C43 H43C 109.5 . . ?
C41 C44 H44A 109.5 . . ?
C41 C44 H44B 109.5 . . ?
C41 C44 H44C 109.5 . . ?
H44A C44 H44B 109.5 . . ?
H44A C44 H44C 109.5 . . ?
H44B C44 H44C 109.5 . . ?
N5 C45 H45A 108.5 . . ?
N5 C45 H45B 108.5 . . ?
N5 C45 C46 115.2(6) . . ?
H45A C45 H45B 107.5 . . ?
C46 C45 H45A 108.5 . . ?
C46 C45 H45B 108.5 . . ?
C45 C46 H46A 109.5 . . ?
C45 C46 H46B 109.5 . . ?
C45 C46 H46C 109.5 . . ?
H46A C46 H46B 109.5 . . ?
H46A C46 H46C 109.5 . . ?
H46B C46 H46C 109.5 . . ?
N5 C47 H47A 108.8 . . ?
N5 C47 H47B 108.8 . . ?
N5 C47 C48 113.7(5) . . ?
H47A C47 H47B 107.7 . . ?
C48 C47 H47A 108.8 . . ?
C48 C47 H47B 108.8 . . ?
C47 C48 H48A 109.5 . . ?
C47 C48 H48B 109.5 . . ?
C47 C48 H48C 109.5 . . ?
H48A C48 H48B 109.5 . . ?
H48A C48 H48C 109.5 . . ?
H48B C48 H48C 109.5 . . ?
N6 C49 H49A 108.6 . . ?
N6 C49 H49B 108.6 . . ?
N6 C49 C50 114.9(5) . . ?
H49A C49 H49B 107.5 . . ?
C50 C49 H49A 108.6 . . ?
C50 C49 H49B 108.6 . . ?
C49 C50 H50A 109.5 . . ?
C49 C50 H50B 109.5 . . ?
C49 C50 H50C 109.5 . . ?
H50A C50 H50B 109.5 . . ?
H50A C50 H50C 109.5 . . ?
H50B C50 H50C 109.5 . . ?
N6 C51 H51A 108.5 . . ?
N6 C51 H51B 108.5 . . ?
N6 C51 C52 115.3(5) . . ?
H51A C51 H51B 107.5 . . ?
C52 C51 H51A 108.5 . . ?
C52 C51 H51B 108.5 . . ?
C51 C52 H52A 109.5 . . ?
C51 C52 H52B 109.5 . . ?
C51 C52 H52C 109.5 . . ?
H52A C52 H52B 109.5 . . ?
H52A C52 H52C 109.5 . . ?
H52B C52 H52C 109.5 . . ?
N7 C53 H53A 109.0 . . ?
N7 C53 H53B 109.0 . . ?
N7 C53 C54 112.8(5) . . ?
H53A C53 H53B 107.8 . . ?
C54 C53 H53A 109.0 . . ?
C54 C53 H53B 109.0 . . ?
C53 C54 H54A 109.5 . . ?
C53 C54 H54B 109.5 . . ?
C53 C54 H54C 109.5 . . ?
H54A C54 H54B 109.5 . . ?
H54A C54 H54C 109.5 . . ?
H54B C54 H54C 109.5 . . ?
N7 C55 H55A 108.1 . . ?
N7 C55 H55B 108.1 . . ?
N7 C55 C56 116.7(6) . . ?
H55A C55 H55B 107.3 . . ?
C56 C55 H55A 108.1 . . ?
C56 C55 H55B 108.1 . . ?
C55 C56 H56A 109.5 . . ?
C55 C56 H56B 109.5 . . ?
C55 C56 H56C 109.5 . . ?
H56A C56 H56B 109.5 . . ?
H56A C56 H56C 109.5 . . ?
H56B C56 H56C 109.5 . . ?
N8 C57 H57A 108.5 . . ?
N8 C57 H57B 108.5 . . ?
N8 C57 C58 114.9(5) . . ?
H57A C57 H57B 107.5 . . ?
C58 C57 H57A 108.5 . . ?
C58 C57 H57B 108.5 . . ?
C57 C58 H58A 109.5 . . ?
C57 C58 H58B 109.5 . . ?
C57 C58 H58C 109.5 . . ?
H58A C58 H58B 109.5 . . ?
H58A C58 H58C 109.5 . . ?
H58B C58 H58C 109.5 . . ?
N8 C59 H59A 108.9 . . ?
N8 C59 H59B 108.9 . . ?
N8 C59 C60 113.5(5) . . ?
H59A C59 H59B 107.7 . . ?
C60 C59 H59A 108.9 . . ?
C60 C59 H59B 108.9 . . ?
C59 C60 H60A 109.5 . . ?
C59 C60 H60B 109.5 . . ?
C59 C60 H60C 109.5 . . ?
H60A C60 H60B 109.5 . . ?
H60A C60 H60C 109.5 . . ?
H60B C60 H60C 109.5 . . ?
N9 C61 H61A 108.7 . . ?
N9 C61 H61B 108.7 . . ?
N9 C61 C62 114.2(5) . . ?
H61A C61 H61B 107.6 . . ?
C62 C61 H61A 108.7 . . ?
C62 C61 H61B 108.7 . . ?
C61 C62 H62A 109.5 . . ?
C61 C62 H62B 109.5 . . ?
C61 C62 H62C 109.5 . . ?
H62A C62 H62B 109.5 . . ?
H62A C62 H62C 109.5 . . ?
H62B C62 H62C 109.5 . . ?
N9 C63 H63A 109.0 . . ?
N9 C63 H63B 109.0 . . ?
N9 C63 C64 112.9(5) . . ?
H63A C63 H63B 107.8 . . ?
C64 C63 H63A 109.0 . . ?
C64 C63 H63B 109.0 . . ?
C63 C64 H64A 109.5 . . ?
C63 C64 H64B 109.5 . . ?
C63 C64 H64C 109.5 . . ?
H64A C64 H64B 109.5 . . ?
H64A C64 H64C 109.5 . . ?
H64B C64 H64C 109.5 . . ?
N10 C65 H65A 108.9 . . ?
N10 C65 H65B 108.9 . . ?
N10 C65 C66 113.3(5) . . ?
H65A C65 H65B 107.7 . . ?
C66 C65 H65A 108.9 . . ?
C66 C65 H65B 108.9 . . ?
C65 C66 H66A 109.5 . . ?
C65 C66 H66B 109.5 . . ?
C65 C66 H66C 109.5 . . ?
H66A C66 H66B 109.5 . . ?
H66A C66 H66C 109.5 . . ?
H66B C66 H66C 109.5 . . ?
N10 C67 H67A 108.7 . . ?
N10 C67 H67B 108.7 . . ?
N10 C67 C68 114.4(5) . . ?
H67A C67 H67B 107.6 . . ?
C68 C67 H67A 108.7 . . ?
C68 C67 H67B 108.7 . . ?
C67 C68 H68A 109.5 . . ?
C67 C68 H68B 109.5 . . ?
C67 C68 H68C 109.5 . . ?
H68A C68 H68B 109.5 . . ?
H68A C68 H68C 109.5 . . ?
H68B C68 H68C 109.5 . . ?
N11 C69 H69A 108.6 . . ?
N11 C69 H69B 108.6 . . ?
N11 C69 C70 114.5(5) . . ?
H69A C69 H69B 107.6 . . ?
C70 C69 H69A 108.6 . . ?
C70 C69 H69B 108.6 . . ?
C69 C70 H70A 109.5 . . ?
C69 C70 H70B 109.5 . . ?
C69 C70 H70C 109.5 . . ?
H70A C70 H70B 109.5 . . ?
H70A C70 H70C 109.5 . . ?
H70B C70 H70C 109.5 . . ?
N11 C71 H71A 108.8 . . ?
N11 C71 H71B 108.8 . . ?
N11 C71 C72 113.7(5) . . ?
H71A C71 H71B 107.7 . . ?
C72 C71 H71A 108.8 . . ?
C72 C71 H71B 108.8 . . ?
C71 C72 H72A 109.5 . . ?
C71 C72 H72B 109.5 . . ?
C71 C72 H72C 109.5 . . ?
H72A C72 H72B 109.5 . . ?
H72A C72 H72C 109.5 . . ?
H72B C72 H72C 109.5 . . ?
N12 C73 H73A 108.3 . . ?
N12 C73 H73B 108.3 . . ?
N12 C73 C74 115.8(8) . . ?
H73A C73 H73B 107.4 . . ?
C74 C73 H73A 108.3 . . ?
C74 C73 H73B 108.3 . . ?
C73 C74 H74A 109.5 . . ?
C73 C74 H74B 109.5 . . ?
C73 C74 H74C 109.5 . . ?
H74A C74 H74B 109.5 . . ?
H74A C74 H74C 109.5 . . ?
H74B C74 H74C 109.5 . . ?
N12 C75 H75A 108.7 . . ?
N12 C75 H75B 108.7 . . ?
N12 C75 C76 114.4(6) . . ?
H75A C75 H75B 107.6 . . ?
C76 C75 H75A 108.7 . . ?
C76 C75 H75B 108.7 . . ?
C75 C76 H76A 109.5 . . ?
C75 C76 H76B 109.5 . . ?
C75 C76 H76C 109.5 . . ?
H76A C76 H76B 109.5 . . ?
H76A C76 H76C 109.5 . . ?
H76B C76 H76C 109.5 . . ?
N13 C77 H77A 103.4 . . ?
N13 C77 H77B 103.4 . . ?
H77A C77 H77B 105.2 . . ?
C78 C77 N13 135.1(17) . . ?
C78 C77 H77A 103.4 . . ?
C78 C77 H77B 103.4 . . ?
N13 C77B H77C 102.7 . . ?
N13 C77B H77D 102.7 . . ?
H77C C77B H77D 105.0 . . ?
C78B C77B N13 138(3) . . ?
C78B C77B H77C 102.7 . . ?
C78B C77B H77D 102.7 . . ?
C77 C78 H78A 109.5 . . ?
C77 C78 H78B 109.5 . . ?
C77 C78 H78C 109.5 . . ?
H78A C78 H78B 109.5 . . ?
H78A C78 H78C 109.5 . . ?
H78B C78 H78C 109.5 . . ?
C77B C78B H78D 109.5 . . ?
C77B C78B H78E 109.5 . . ?
C77B C78B H78F 109.5 . . ?
H78D C78B H78E 109.5 . . ?
H78D C78B H78F 109.5 . . ?
H78E C78B H78F 109.5 . . ?
N13 C79 H79A 109.7 . . ?
N13 C79 H79B 109.7 . . ?
N13 C79 C80 109.7(8) . . ?
H79A C79 H79B 108.2 . . ?
C80 C79 H79A 109.7 . . ?
C80 C79 H79B 109.7 . . ?
N13 C79B H79C 109.6 . . ?
N13 C79B H79D 109.6 . . ?
H79C C79B H79D 108.1 . . ?
C80B C79B N13 110.2(11) . . ?
C80B C79B H79C 109.6 . . ?
C80B C79B H79D 109.6 . . ?
C79 C80 H80A 109.5 . . ?
C79 C80 H80B 109.5 . . ?
C79 C80 H80C 109.5 . . ?
H80A C80 H80B 109.5 . . ?
H80A C80 H80C 109.5 . . ?
H80B C80 H80C 109.5 . . ?
C79B C80B H80D 109.5 . . ?
C79B C80B H80E 109.5 . . ?
C79B C80B H80F 109.5 . . ?
H80D C80B H80E 109.5 . . ?
H80D C80B H80F 109.5 . . ?
H80E C80B H80F 109.5 . . ?

loop_
_geom_bond_atom_site_label_1
_geom_bond_atom_site_label_2
_geom_bond_distance
_geom_bond_site_symmetry_2
_geom_bond_publ_flag
Se1 C16 1.837(5) . ?
Se1 C37 1.980(6) . ?
Se2 C18 1.844(5) . ?
Se2 C38 1.969(6) . ?
Se3 C34 1.820(5) . ?
Se3 C39 1.981(6) . ?
Se4 C36 1.828(5) . ?
Se4 C40 1.975(6) . ?
F1 C37 1.327(7) . ?
F2 C37 1.334(8) . ?
F3 C37 1.328(8) . ?
F4 C38 1.308(8) . ?
F5 C38 1.336(7) . ?
F6 C38 1.324(7) . ?
F7 C39 1.330(7) . ?
F8 C39 1.322(7) . ?
F9 C39 1.332(7) . ?
F10 C40 1.345(8) . ?
F11 C40 1.322(8) . ?
F12 C40 1.308(8) . ?
C1 C2 1.403(7) . ?
C1 C14 1.408(7) . ?
C1 C15 1.439(8) . ?
C2 C3 1.512(7) . ?
C2 C11 1.395(7) . ?
C3 H3 1.0000 . ?
C3 C4 1.513(7) . ?
C3 C21 1.623(6) . ?
C4 C5 1.399(7) . ?
C4 C9 1.416(6) . ?
C5 C6 1.416(7) . ?
C5 C17 1.448(7) . ?
C6 H6 0.9500 . ?
C6 C7 1.381(8) . ?
C7 H7 0.9500 . ?
C7 C8 1.405(7) . ?
C8 H8 0.9500 . ?
C8 C9 1.386(7) . ?
C9 C10 1.511(7) . ?
C10 H10 1.0000 . ?
C10 C11 1.529(7) . ?
C10 C28 1.591(6) . ?
C11 C12 1.397(7) . ?
C12 H12 0.9500 . ?
C12 C13 1.396(8) . ?
C13 H13 0.9500 . ?
C13 C14 1.384(8) . ?
C14 H14 0.9500 . ?
C15 C16 1.184(8) . ?
C17 C18 1.173(8) . ?
C19 C20 1.403(7) . ?
C19 C32 1.405(7) . ?
C19 C33 1.432(7) . ?
C20 C21 1.514(6) . ?
C20 C29 1.398(7) . ?
C21 H21 1.0000 . ?
C21 C22 1.517(7) . ?
C22 C23 1.400(7) . ?
C22 C27 1.404(7) . ?
C23 C24 1.412(7) . ?
C23 C35 1.432(8) . ?
C24 H24 0.9500 . ?
C24 C25 1.361(8) . ?
C25 H25 0.9500 . ?
C25 C26 1.408(8) . ?
C26 H26 0.9500 . ?
C26 C27 1.388(7) . ?
C27 C28 1.515(7) . ?
C28 H28 1.0000 . ?
C28 C29 1.516(7) . ?
C29 C30 1.400(7) . ?
C30 H30 0.9500 . ?
C30 C31 1.380(7) . ?
C31 H31 0.9500 . ?
C31 C32 1.389(8) . ?
C32 H32 0.9500 . ?
C33 C34 1.208(8) . ?
C35 C36 1.189(8) . ?
P1 N1 1.662(4) . ?
P1 N2 1.597(4) . ?
P1 N3 1.567(4) . ?
P1 N4 1.602(5) . ?
P2 N2 1.561(4) . ?
P2 N5 1.677(4) . ?
P2 N6 1.645(4) . ?
P2 N7 1.648(4) . ?
P3 N3 1.541(4) . ?
P3 N8 1.660(4) . ?
P3 N9 1.661(4) . ?
P3 N10 1.655(4) . ?
P4 N4 1.545(5) . ?
P4 N11 1.661(5) . ?
P4 N12 1.656(5) . ?
P4 N13 1.655(5) . ?
N1 C41 1.469(7) . ?
N1 H1 0.89(2) . ?
N5 C45 1.470(7) . ?
N5 C47 1.470(6) . ?
N6 C49 1.471(7) . ?
N6 C51 1.481(7) . ?
N7 C53 1.472(6) . ?
N7 C55 1.472(7) . ?
N8 C57 1.457(7) . ?
N8 C59 1.476(7) . ?
N9 C61 1.470(7) . ?
N9 C63 1.451(7) . ?
N10 C65 1.476(7) . ?
N10 C67 1.469(7) . ?
N11 C69 1.483(7) . ?
N11 C71 1.472(7) . ?
N12 C73 1.461(8) . ?
N12 C75 1.450(10) . ?
N13 C77 1.461(11) . ?
N13 C77B 1.442(16) . ?
N13 C79 1.504(10) . ?
N13 C79B 1.544(13) . ?
C41 C42 1.512(10) . ?
C41 C43 1.537(8) . ?
C41 C44 1.527(8) . ?
C42 H42A 0.9800 . ?
C42 H42B 0.9800 . ?
C42 H42C 0.9800 . ?
C43 H43A 0.9800 . ?
C43 H43B 0.9800 . ?
C43 H43C 0.9800 . ?
C44 H44A 0.9800 . ?
C44 H44B 0.9800 . ?
C44 H44C 0.9800 . ?
C45 H45A 0.9900 . ?
C45 H45B 0.9900 . ?
C45 C46 1.508(10) . ?
C46 H46A 0.9800 . ?
C46 H46B 0.9800 . ?
C46 H46C 0.9800 . ?
C47 H47A 0.9900 . ?
C47 H47B 0.9900 . ?
C47 C48 1.518(8) . ?
C48 H48A 0.9800 . ?
C48 H48B 0.9800 . ?
C48 H48C 0.9800 . ?
C49 H49A 0.9900 . ?
C49 H49B 0.9900 . ?
C49 C50 1.532(8) . ?
C50 H50A 0.9800 . ?
C50 H50B 0.9800 . ?
C50 H50C 0.9800 . ?
C51 H51A 0.9900 . ?
C51 H51B 0.9900 . ?
C51 C52 1.521(8) . ?
C52 H52A 0.9800 . ?
C52 H52B 0.9800 . ?
C52 H52C 0.9800 . ?
C53 H53A 0.9900 . ?
C53 H53B 0.9900 . ?
C53 C54 1.517(9) . ?
C54 H54A 0.9800 . ?
C54 H54B 0.9800 . ?
C54 H54C 0.9800 . ?
C55 H55A 0.9900 . ?
C55 H55B 0.9900 . ?
C55 C56 1.484(13) . ?
C56 H56A 0.9800 . ?
C56 H56B 0.9800 . ?
C56 H56C 0.9800 . ?
C57 H57A 0.9900 . ?
C57 H57B 0.9900 . ?
C57 C58 1.519(7) . ?
C58 H58A 0.9800 . ?
C58 H58B 0.9800 . ?
C58 H58C 0.9800 . ?
C59 H59A 0.9900 . ?
C59 H59B 0.9900 . ?
C59 C60 1.510(8) . ?
C60 H60A 0.9800 . ?
C60 H60B 0.9800 . ?
C60 H60C 0.9800 . ?
C61 H61A 0.9900 . ?
C61 H61B 0.9900 . ?
C61 C62 1.504(9) . ?
C62 H62A 0.9800 . ?
C62 H62B 0.9800 . ?
C62 H62C 0.9800 . ?
C63 H63A 0.9900 . ?
C63 H63B 0.9900 . ?
C63 C64 1.531(9) . ?
C64 H64A 0.9800 . ?
C64 H64B 0.9800 . ?
C64 H64C 0.9800 . ?
C65 H65A 0.9900 . ?
C65 H65B 0.9900 . ?
C65 C66 1.509(8) . ?
C66 H66A 0.9800 . ?
C66 H66B 0.9800 . ?
C66 H66C 0.9800 . ?
C67 H67A 0.9900 . ?
C67 H67B 0.9900 . ?
C67 C68 1.531(8) . ?
C68 H68A 0.9800 . ?
C68 H68B 0.9800 . ?
C68 H68C 0.9800 . ?
C69 H69A 0.9900 . ?
C69 H69B 0.9900 . ?
C69 C70 1.525(8) . ?
C70 H70A 0.9800 . ?
C70 H70B 0.9800 . ?
C70 H70C 0.9800 . ?
C71 H71A 0.9900 . ?
C71 H71B 0.9900 . ?
C71 C72 1.503(10) . ?
C72 H72A 0.9800 . ?
C72 H72B 0.9800 . ?
C72 H72C 0.9800 . ?
C73 H73A 0.9900 . ?
C73 H73B 0.9900 . ?
C73 C74 1.507(11) . ?
C74 H74A 0.9800 . ?
C74 H74B 0.9800 . ?
C74 H74C 0.9800 . ?
C75 H75A 0.9900 . ?
C75 H75B 0.9900 . ?
C75 C76 1.505(12) . ?
C76 H76A 0.9800 . ?
C76 H76B 0.9800 . ?
C76 H76C 0.9800 . ?
C77 H77A 0.9900 . ?
C77 H77B 0.9900 . ?
C77 C78 1.28(2) . ?
C77B H77C 0.9900 . ?
C77B H77D 0.9900 . ?
C77B C78B 1.26(2) . ?
C78 H78A 0.9800 . ?
C78 H78B 0.9800 . ?
C78 H78C 0.9800 . ?
C78B H78D 0.9800 . ?
C78B H78E 0.9800 . ?
C78B H78F 0.9800 . ?
C79 H79A 0.9900 . ?
C79 H79B 0.9900 . ?
C79 C80 1.511(14) . ?
C79B H79C 0.9900 . ?
C79B H79D 0.9900 . ?
C79B C80B 1.501(17) . ?
C80 H80A 0.9800 . ?
C80 H80B 0.9800 . ?
C80 H80C 0.9800 . ?
C80B H80D 0.9800 . ?
C80B H80E 0.9800 . ?
C80B H80F 0.9800 . ?

loop_
_geom_torsion_atom_site_label_1
_geom_torsion_atom_site_label_2
_geom_torsion_atom_site_label_3
_geom_torsion_atom_site_label_4
_geom_torsion
_geom_torsion_site_symmetry_1
_geom_torsion_site_symmetry_2
_geom_torsion_site_symmetry_3
_geom_torsion_site_symmetry_4
_geom_torsion_publ_flag
C1 C2 C3 C4 -135.7(4) . . . . ?
C1 C2 C3 C21 100.7(5) . . . . ?
C1 C2 C11 C10 -179.0(4) . . . . ?
C1 C2 C11 C12 -2.4(7) . . . . ?
C2 C1 C14 C13 -1.3(7) . . . . ?
C2 C3 C4 C5 129.6(5) . . . . ?
C2 C3 C4 C9 -47.0(5) . . . . ?
C2 C3 C21 C20 121.8(4) . . . . ?
C2 C3 C21 C22 0.9(5) . . . . ?
C2 C11 C12 C13 0.8(7) . . . . ?
C3 C2 C11 C10 -0.8(6) . . . . ?
C3 C2 C11 C12 175.9(4) . . . . ?
C3 C4 C5 C6 -178.7(4) . . . . ?
C3 C4 C5 C17 -1.4(7) . . . . ?
C3 C4 C9 C8 -180.0(4) . . . . ?
C3 C4 C9 C10 2.1(6) . . . . ?
C3 C21 C22 C23 -101.5(5) . . . . ?
C3 C21 C22 C27 78.9(5) . . . . ?
C4 C3 C21 C20 1.5(6) . . . . ?
C4 C3 C21 C22 -119.5(4) . . . . ?
C4 C5 C6 C7 -0.3(8) . . . . ?
C4 C9 C10 C11 43.2(5) . . . . ?
C4 C9 C10 C28 -80.4(5) . . . . ?
C5 C4 C9 C8 3.3(7) . . . . ?
C5 C4 C9 C10 -174.6(4) . . . . ?
C5 C6 C7 C8 1.9(8) . . . . ?
C6 C7 C8 C9 -0.8(8) . . . . ?
C7 C8 C9 C4 -1.8(7) . . . . ?
C7 C8 C9 C10 176.0(4) . . . . ?
C8 C9 C10 C11 -134.7(5) . . . . ?
C8 C9 C10 C28 101.7(5) . . . . ?
C9 C4 C5 C6 -2.2(7) . . . . ?
C9 C4 C5 C17 175.1(4) . . . . ?
C9 C10 C11 C2 -44.3(6) . . . . ?
C9 C10 C11 C12 139.0(5) . . . . ?
C9 C10 C28 C27 122.4(4) . . . . ?
C9 C10 C28 C29 2.3(6) . . . . ?
C10 C11 C12 C13 177.3(4) . . . . ?
C10 C28 C29 C20 77.7(5) . . . . ?
C10 C28 C29 C30 -106.1(5) . . . . ?
C11 C2 C3 C4 46.1(5) . . . . ?
C11 C2 C3 C21 -77.5(5) . . . . ?
C11 C10 C28 C27 0.7(5) . . . . ?
C11 C10 C28 C29 -119.5(4) . . . . ?
C11 C12 C13 C14 0.6(8) . . . . ?
C12 C13 C14 C1 -0.3(8) . . . . ?
C14 C1 C2 C3 -175.5(4) . . . . ?
C14 C1 C2 C11 2.6(7) . . . . ?
C15 C1 C2 C3 5.4(7) . . . . ?
C15 C1 C2 C11 -176.5(4) . . . . ?
C15 C1 C14 C13 177.8(5) . . . . ?
C17 C5 C6 C7 -177.7(5) . . . . ?
C19 C20 C21 C3 108.7(5) . . . . ?
C19 C20 C21 C22 -127.5(5) . . . . ?
C19 C20 C29 C28 172.9(4) . . . . ?
C19 C20 C29 C30 -3.4(7) . . . . ?
C20 C19 C32 C31 0.0(7) . . . . ?
C20 C21 C22 C23 134.1(5) . . . . ?
C20 C21 C22 C27 -45.6(5) . . . . ?
C20 C29 C30 C31 0.8(7) . . . . ?
C21 C3 C4 C5 -108.7(5) . . . . ?
C21 C3 C4 C9 74.8(5) . . . . ?
C21 C20 C29 C28 -1.7(6) . . . . ?
C21 C20 C29 C30 -177.9(4) . . . . ?
C21 C22 C23 C24 -178.3(4) . . . . ?
C21 C22 C23 C35 -0.6(7) . . . . ?
C21 C22 C27 C26 178.7(4) . . . . ?
C21 C22 C27 C28 -0.9(6) . . . . ?
C22 C23 C24 C25 -1.2(8) . . . . ?
C22 C27 C28 C10 -77.5(5) . . . . ?
C22 C27 C28 C29 45.9(5) . . . . ?
C23 C22 C27 C26 -0.9(7) . . . . ?
C23 C22 C27 C28 179.5(4) . . . . ?
C23 C24 C25 C26 0.6(8) . . . . ?
C24 C25 C26 C27 -0.2(8) . . . . ?
C25 C26 C27 C22 0.4(7) . . . . ?
C25 C26 C27 C28 179.9(4) . . . . ?
C26 C27 C28 C10 102.9(5) . . . . ?
C26 C27 C28 C29 -133.7(5) . . . . ?
C27 C22 C23 C24 1.3(7) . . . . ?
C27 C22 C23 C35 179.0(4) . . . . ?
C27 C28 C29 C20 -44.8(5) . . . . ?
C27 C28 C29 C30 131.4(5) . . . . ?
C28 C10 C11 C2 79.9(5) . . . . ?
C28 C10 C11 C12 -96.8(5) . . . . ?
C28 C29 C30 C31 -175.4(5) . . . . ?
C29 C20 C21 C3 -77.1(5) . . . . ?
C29 C20 C21 C22 46.7(5) . . . . ?
C29 C30 C31 C32 2.3(8) . . . . ?
C30 C31 C32 C19 -2.7(8) . . . . ?
C32 C19 C20 C21 177.2(4) . . . . ?
C32 C19 C20 C29 3.0(7) . . . . ?
C33 C19 C20 C21 1.1(7) . . . . ?
C33 C19 C20 C29 -173.0(4) . . . . ?
C33 C19 C32 C31 176.0(5) . . . . ?
C35 C23 C24 C25 -178.9(5) . . . . ?
P1 N1 C41 C42 82.7(7) . . . . ?
P1 N1 C41 C43 -39.1(8) . . . . ?
P1 N1 C41 C44 -157.8(5) . . . . ?
P2 N5 C45 C46 -151.4(4) . . . . ?
P2 N5 C47 C48 115.6(5) . . . . ?
P2 N6 C49 C50 143.3(5) . . . . ?
P2 N6 C51 C52 -105.2(6) . . . . ?
P2 N7 C53 C54 137.6(5) . . . . ?
P2 N7 C55 C56 98.2(7) . . . . ?
P3 N8 C57 C58 98.4(5) . . . . ?
P3 N8 C59 C60 124.6(5) . . . . ?
P3 N9 C61 C62 135.4(5) . . . . ?
P3 N9 C63 C64 113.4(5) . . . . ?
P3 N10 C65 C66 139.4(4) . . . . ?
P3 N10 C67 C68 113.0(5) . . . . ?
P4 N11 C69 C70 -119.5(5) . . . . ?
P4 N11 C71 C72 -132.5(6) . . . . ?
P4 N12 C73 C74 118.7(6) . . . . ?
P4 N12 C75 C76 125.4(6) . . . . ?
P4 N13 C77 C78 -73(2) . . . . ?
P4 N13 C77B C78B 147(4) . . . . ?
P4 N13 C79 C80 -124.6(8) . . . . ?
P4 N13 C79B C80B 129.4(10) . . . . ?
N1 P1 N2 P2 -26.3(6) . . . . ?
N1 P1 N4 P4 -136.8(7) . . . . ?
N2 P1 N1 C41 -160.1(6) . . . . ?
N2 P1 N4 P4 -20.9(8) . . . . ?
N2 P2 N5 C45 62.8(5) . . . . ?
N2 P2 N5 C47 -148.0(4) . . . . ?
N2 P2 N6 C49 48.1(4) . . . . ?
N2 P2 N6 C51 -110.5(4) . . . . ?
N2 P2 N7 C53 -169.5(4) . . . . ?
N2 P2 N7 C55 22.1(6) . . . . ?
N3 P1 N1 C41 79.1(6) . . . . ?
N3 P1 N2 P2 91.8(5) . . . . ?
N3 P1 N4 P4 104.8(7) . . . . ?
N3 P3 N8 C57 39.5(5) . . . . ?
N3 P3 N8 C59 -153.7(4) . . . . ?
N3 P3 N9 C61 47.2(5) . . . . ?
N3 P3 N9 C63 -126.6(5) . . . . ?
N3 P3 N10 C65 -156.8(4) . . . . ?
N3 P3 N10 C67 34.1(5) . . . . ?
N4 P1 N1 C41 -39.2(6) . . . . ?
N4 P1 N2 P2 -144.8(5) . . . . ?
N4 P4 N11 C69 -31.0(5) . . . . ?
N4 P4 N11 C71 158.6(4) . . . . ?
N4 P4 N12 C73 124.7(6) . . . . ?
N4 P4 N12 C75 -56.1(6) . . . . ?
N4 P4 N13 C77 -52.4(11) . . . . ?
N4 P4 N13 C77B -33.6(19) . . . . ?
N4 P4 N13 C79 159.5(7) . . . . ?
N4 P4 N13 C79B 118.4(8) . . . . ?
N5 P2 N2 P1 48.0(6) . . . . ?
N5 P2 N6 C49 -75.9(4) . . . . ?
N5 P2 N6 C51 125.5(4) . . . . ?
N5 P2 N7 C53 -48.4(5) . . . . ?
N5 P2 N7 C55 143.2(5) . . . . ?
N6 P2 N2 P1 -71.2(5) . . . . ?
N6 P2 N5 C45 -170.6(4) . . . . ?
N6 P2 N5 C47 -21.4(5) . . . . ?
N6 P2 N7 C53 63.9(5) . . . . ?
N6 P2 N7 C55 -104.4(5) . . . . ?
N7 P2 N2 P1 166.6(5) . . . . ?
N7 P2 N5 C45 -54.1(5) . . . . ?
N7 P2 N5 C47 95.1(4) . . . . ?
N7 P2 N6 C49 168.3(4) . . . . ?
N7 P2 N6 C51 9.7(5) . . . . ?
N8 P3 N9 C61 -73.2(5) . . . . ?
N8 P3 N9 C63 112.9(5) . . . . ?
N8 P3 N10 C65 -35.2(5) . . . . ?
N8 P3 N10 C67 155.8(4) . . . . ?
N9 P3 N8 C57 161.5(4) . . . . ?
N9 P3 N8 C59 -31.8(5) . . . . ?
N9 P3 N10 C65 78.4(5) . . . . ?
N9 P3 N10 C67 -90.6(4) . . . . ?
N10 P3 N8 C57 -82.2(4) . . . . ?
N10 P3 N8 C59 84.5(5) . . . . ?
N10 P3 N9 C61 170.7(4) . . . . ?
N10 P3 N9 C63 -3.1(6) . . . . ?
N11 P4 N4 P1 -28.6(8) . . . . ?
N11 P4 N12 C73 -0.1(6) . . . . ?
N11 P4 N12 C75 179.1(5) . . . . ?
N11 P4 N13 C77 72.4(11) . . . . ?
N11 P4 N13 C77B 91.1(19) . . . . ?
N11 P4 N13 C79 -75.7(7) . . . . ?
N11 P4 N13 C79B -116.9(8) . . . . ?
N12 P4 N4 P1 -150.8(7) . . . . ?
N12 P4 N11 C69 92.7(4) . . . . ?
N12 P4 N11 C71 -77.7(5) . . . . ?
N12 P4 N13 C77 -172.3(11) . . . . ?
N12 P4 N13 C77B -153.6(19) . . . . ?
N12 P4 N13 C79 39.6(7) . . . . ?
N12 P4 N13 C79B -1.6(9) . . . . ?
N13 P4 N4 P1 93.2(8) . . . . ?
N13 P4 N11 C69 -154.8(4) . . . . ?
N13 P4 N11 C71 34.8(5) . . . . ?
N13 P4 N12 C73 -114.9(6) . . . . ?
N13 P4 N12 C75 64.2(6) . . . . ?
C45 N5 C47 C48 -95.2(6) . . . . ?
C47 N5 C45 C46 56.8(7) . . . . ?
C49 N6 C51 C52 96.0(6) . . . . ?
C51 N6 C49 C50 -56.3(7) . . . . ?
C53 N7 C55 C56 -70.6(8) . . . . ?
C55 N7 C53 C54 -53.4(8) . . . . ?
C57 N8 C59 C60 -68.4(7) . . . . ?
C59 N8 C57 C58 -69.4(6) . . . . ?
C61 N9 C63 C64 -60.5(7) . . . . ?
C63 N9 C61 C62 -50.2(8) . . . . ?
C65 N10 C67 C68 -56.8(7) . . . . ?
C67 N10 C65 C66 -51.2(7) . . . . ?
C69 N11 C71 C72 56.7(7) . . . . ?
C71 N11 C69 C70 51.4(7) . . . . ?
C73 N12 C75 C76 -55.4(9) . . . . ?
C75 N12 C73 C74 -60.5(9) . . . . ?
C77 N13 C79 C80 84.6(13) . . . . ?
C77B N13 C79B C80B -77(2) . . . . ?
C79 N13 C77 C78 79(2) . . . . ?
C79B N13 C77B C78B -9(5) . . . . ?

loop_
_twin_individual_id
_twin_individual_mass_fraction_refined
_oxdiff_twin_reflns_isolated
_oxdiff_twin_reflns_overlapped
_twin_individual_twin_lattice_type
_twin_individual_twin_matrix_11
_twin_individual_twin_matrix_12
_twin_individual_twin_matrix_13
_twin_individual_twin_matrix_21
_twin_individual_twin_matrix_22
_twin_individual_twin_matrix_23
_twin_individual_twin_matrix_31
_twin_individual_twin_matrix_32
_twin_individual_twin_matrix_33
1 0.6131(9) 13730 59797 ref 1.0000 0.0000 0.0000 0.0000 1.0000 0.0000 0.0000 0.0000 1.0000
2 0.3869(9) 0 59797 nmt -1.0000 -0.0014 -0.0001 0.0062 -0.9998 0.0008 0.7386 0.0361 1.0006

loop_
_exptl_oxdiff_crystal_face_indexfrac_h
_exptl_oxdiff_crystal_face_indexfrac_k
_exptl_oxdiff_crystal_face_indexfrac_l
_exptl_oxdiff_crystal_face_x
_exptl_oxdiff_crystal_face_y
_exptl_oxdiff_crystal_face_z
1.0021 -0.0022 0.0238 -0.0920 0.1057 -0.0423
-1.0021 0.0022 -0.0238 0.0920 -0.1057 0.0423
1.0018 -1.0009 0.0257 -0.1496 0.0557 -0.0283
0.0019 0.9947 1.0010 0.0525 0.0370 -0.0860
0.0002 0.9987 -0.0018 0.0576 0.0500 -0.0139
-0.0002 -0.9987 0.0018 -0.0576 -0.0500 0.0139
-0.0016 0.0040 -1.0029 0.0051 0.0130 0.0720
0.0016 -0.0040 1.0029 -0.0051 -0.0130 -0.0720
